data_4310902
loop_
_publ_author_name
'Habib Nasri'
'Mary K. Ellison'
'Maoyu Shang'
'Charles E. Schulz'
'W. Robert Scheidt'

_publ_section_title
;
 Variable \p-Bonding in Iron(II) Porphyrinates with Nitrite, CO, and
 tert-Butyl Isocyanide: Characterization of [Fe(TpivPP)(NO2)(CO)]-
;
_journal_name_full 'Inorganic Chemistry'
_journal_page_first 2932
_journal_page_last 2942
_journal_paper_doi 10.1021/ic035119y
_journal_volume 43
_journal_year 2004
_chemical_formula_sum 'C89 H105 Cl Fe K N11 O13'
_chemical_formula_weight 1667.24
_chemical_name_common '[Fe(TpivPP)(NO2)(CO)]-'
_chemical_name_systematic
; 
 fe2nc 
;
_space_group_IT_number 14
_symmetry_cell_setting monoclinic
_symmetry_space_group_name_Hall '-P 2ybc'
_symmetry_space_group_name_H-M 'P 1 21/c 1'
_atom_sites_solution_hydrogens geom
_atom_sites_solution_primary direct
_atom_sites_solution_secondary difmap
_audit_creation_method SHELXL-97
_cell_angle_alpha 90.00
_cell_angle_beta 95.240(7)
_cell_angle_gamma 90.00
_cell_formula_units_Z 8
_cell_length_a 33.548(6)
_cell_length_b 18.8172(15)
_cell_length_c 27.187(2)
_cell_measurement_reflns_used 250
_cell_measurement_temperature 130(2)
_cell_measurement_theta_max 0
_cell_measurement_theta_min 0
_cell_volume 17091(4)
_computing_cell_refinement MADNES
_computing_data_collection MADNES
_computing_data_reduction 'MADNES (Messerschmitt & Pflugrath, 1987)'
_computing_molecular_graphics 'ORTEP-III for Windows (Farrugia, 1997)'
_computing_publication_material 'SHELXTL-v5 (Siemens, 1994)'
_computing_structure_refinement 'SHELXL-97 (Sheldrick, 1997)'
_computing_structure_solution 'SHELXS-86 (Sheldrick, 1990)'
_diffrn_ambient_temperature 130(2)
_diffrn_detector_area_resol_mean 8.2/10.9
_diffrn_measured_fraction_theta_full 0.849
_diffrn_measured_fraction_theta_max 0.849
_diffrn_measurement_device_type 'Enraf-Nonius FAST area-detector'
_diffrn_measurement_method 'Ellipsoid-mask fitting'
_diffrn_radiation_monochromator graphite
_diffrn_radiation_source 'rotating anode'
_diffrn_radiation_type MoK\a
_diffrn_radiation_wavelength 0.71073
_diffrn_reflns_av_R_equivalents 0.0759
_diffrn_reflns_av_sigmaI/netI 0.0779
_diffrn_reflns_limit_h_max 21
_diffrn_reflns_limit_h_min -41
_diffrn_reflns_limit_k_max 11
_diffrn_reflns_limit_k_min -22
_diffrn_reflns_limit_l_max 33
_diffrn_reflns_limit_l_min -31
_diffrn_reflns_number 52417
_diffrn_reflns_theta_full 27.24
_diffrn_reflns_theta_max 27.24
_diffrn_reflns_theta_min 1.83
_diffrn_standards_decay_% 0
_diffrn_standards_number 0
_exptl_absorpt_coefficient_mu 0.325
_exptl_absorpt_correction_T_max 1.0000
_exptl_absorpt_correction_T_min 0.5780
_exptl_absorpt_correction_type refdelf
_exptl_crystal_colour black
_exptl_crystal_density_diffrn 1.296
_exptl_crystal_density_method 'not measured'
_exptl_crystal_description needle-like
_exptl_crystal_F_000 7056
_exptl_crystal_size_max 0.24
_exptl_crystal_size_mid 0.12
_exptl_crystal_size_min 0.08
_refine_diff_density_max 1.012
_refine_diff_density_min -0.926
_refine_diff_density_rms 0.094
_refine_ls_extinction_coef 0.00022(5)
_refine_ls_extinction_expression Fc^*^=kFc[1+0.001xFc^2^\l^3^/sin(2\q)]^-1/4^
_refine_ls_extinction_method SHELXL
_refine_ls_goodness_of_fit_ref 1.015
_refine_ls_hydrogen_treatment
;
The amide hydrogen atoms were refined with bond-length restraints, 
while others idealized with riding models.
;
_refine_ls_matrix_type fullcycle
_refine_ls_number_parameters 2169
_refine_ls_number_reflns 32440
_refine_ls_number_restraints 167
_refine_ls_restrained_S_all 1.016
_refine_ls_R_factor_all 0.1224
_refine_ls_R_factor_gt 0.0775
_refine_ls_shift/su_max 0.025
_refine_ls_shift/su_mean 0.001
_refine_ls_structure_factor_coef Fsqd
_refine_ls_weighting_details 'calc w=1/[\s^2^(Fo^2^)+(0.0970P)^2^+39.7447P] where P=(Fo^2^+2Fc^2^)/3'
_refine_ls_weighting_scheme calc
_refine_ls_wR_factor_gt 0.1850
_refine_ls_wR_factor_ref 0.2200
_reflns_number_gt 21632
_reflns_number_total 32440
_reflns_threshold_expression >2sigma(I)
_cod_data_source_file ic035119ysi20030923_031529.cif
_cod_data_source_block fe2nc
_cod_database_code 4310902

loop_
_symmetry_equiv_pos_as_xyz
'x, y, z'
'-x, y+1/2, -z+1/2'
'-x, -y, -z'
'x, -y-1/2, z-1/2'

loop_
_atom_site_label
_atom_site_type_symbol
_atom_site_fract_x
_atom_site_fract_y
_atom_site_fract_z
_atom_site_U_iso_or_equiv
_atom_site_adp_type
_atom_site_occupancy
_atom_site_symmetry_multiplicity
_atom_site_calc_flag
_atom_site_refinement_flags
_atom_site_disorder_assembly
_atom_site_disorder_group
Fe1 Fe 0.351244(16) 0.13602(3) 0.473185(19) 0.02032(12) Uani 1 1 d . . .
N01 N 0.35111(10) 0.24258(19) 0.47501(12) 0.0274(7) Uani 1 1 d . . .
O01 O 0.36008(9) 0.27521(16) 0.51439(11) 0.0356(7) Uani 1 1 d . . .
O02 O 0.34186(10) 0.27846(17) 0.43688(11) 0.0384(7) Uani 1 1 d . . .
C01 C 0.35006(11) 0.0413(2) 0.47369(14) 0.0260(8) Uani 1 1 d . . .
O03 O 0.34744(12) -0.01948(18) 0.47616(13) 0.0494(9) Uani 1 1 d . . .
O1 O 0.53836(10) 0.33062(18) 0.40384(13) 0.0421(8) Uani 1 1 d . . .
O2 O 0.42777(15) 0.3625(2) 0.69476(13) 0.0692(12) Uani 1 1 d . . .
O3 O 0.17101(10) 0.31183(19) 0.56311(14) 0.0510(9) Uani 1 1 d . . .
O4 O 0.28431(12) 0.3841(2) 0.25949(14) 0.0576(10) Uani 1 1 d . . .
N1 N 0.38073(9) 0.14264(17) 0.41305(11) 0.0219(7) Uani 1 1 d . . .
N2 N 0.40356(9) 0.13703(17) 0.51468(11) 0.0208(6) Uani 1 1 d . . .
N3 N 0.32202(9) 0.13565(17) 0.53338(11) 0.0218(7) Uani 1 1 d . . .
N4 N 0.29909(9) 0.13857(18) 0.43136(11) 0.0232(7) Uani 1 1 d . . .
N5 N 0.49445(10) 0.25065(19) 0.42940(13) 0.0281(7) Uani 1 1 d D . .
H5N H 0.4712(6) 0.247(3) 0.4361(17) 0.034 Uiso 1 1 d D . .
N6 N 0.40050(12) 0.2796(2) 0.64146(13) 0.0336(8) Uani 1 1 d D . .
H6N H 0.3929(14) 0.273(3) 0.6122(7) 0.040 Uiso 1 1 d D . .
N7 N 0.20778(11) 0.2422(2) 0.51736(14) 0.0360(9) Uani 1 1 d D . .
H7N H 0.2298(7) 0.240(3) 0.5064(18) 0.043 Uiso 1 1 d D . .
N8 N 0.31130(12) 0.2974(2) 0.30998(13) 0.0367(9) Uani 1 1 d D . .
H8N H 0.3181(15) 0.293(3) 0.3395(6) 0.044 Uiso 1 1 d D . .
C1A C 0.36427(12) 0.1552(2) 0.36584(14) 0.0256(8) Uani 1 1 d . . .
C2A C 0.42116(11) 0.1389(2) 0.41057(14) 0.0243(8) Uani 1 1 d . . .
C3A C 0.44090(11) 0.1320(2) 0.49936(14) 0.0229(8) Uani 1 1 d . . .
C4A C 0.40900(11) 0.1432(2) 0.56506(14) 0.0226(8) Uani 1 1 d . . .
C5A C 0.33827(12) 0.1415(2) 0.58107(14) 0.0241(8) Uani 1 1 d . . .
C6A C 0.28154(11) 0.1296(2) 0.53538(14) 0.0227(8) Uani 1 1 d . . .
C7A C 0.26145(11) 0.1303(2) 0.44636(14) 0.0243(8) Uani 1 1 d . . .
C8A C 0.29337(12) 0.1477(2) 0.38109(14) 0.0254(8) Uani 1 1 d . . .
C1B C 0.39550(12) 0.1604(2) 0.33327(15) 0.0303(9) Uani 1 1 d . . .
H1B1 H 0.3921 0.1698 0.2988 0.036 Uiso 1 1 calc R . .
C2B C 0.43019(12) 0.1497(2) 0.36043(14) 0.0292(9) Uani 1 1 d . . .
H2B1 H 0.4560 0.1494 0.3488 0.035 Uiso 1 1 calc R . .
C3B C 0.47073(12) 0.1353(2) 0.54066(15) 0.0265(8) Uani 1 1 d . . .
H3B1 H 0.4989 0.1326 0.5395 0.032 Uiso 1 1 calc R . .
C4B C 0.45105(12) 0.1430(2) 0.58123(15) 0.0277(9) Uani 1 1 d . . .
H4B1 H 0.4627 0.1475 0.6143 0.033 Uiso 1 1 calc R . .
C5B C 0.30675(12) 0.1392(2) 0.61385(15) 0.0300(9) Uani 1 1 d . . .
H5B1 H 0.3101 0.1426 0.6488 0.036 Uiso 1 1 calc R . .
C6B C 0.27216(12) 0.1315(2) 0.58621(15) 0.0292(9) Uani 1 1 d . . .
H6B1 H 0.2463 0.1280 0.5977 0.035 Uiso 1 1 calc R . .
C7B C 0.23179(12) 0.1337(2) 0.40477(15) 0.0308(9) Uani 1 1 d . . .
H7B1 H 0.2037 0.1290 0.4055 0.037 Uiso 1 1 calc R . .
C8B C 0.25149(12) 0.1449(3) 0.36472(16) 0.0330(10) Uani 1 1 d . . .
H8B1 H 0.2399 0.1500 0.3317 0.040 Uiso 1 1 calc R . .
C1M C 0.44991(11) 0.1304(2) 0.45034(14) 0.0230(8) Uani 1 1 d . . .
C2M C 0.37895(12) 0.1466(2) 0.59661(14) 0.0249(8) Uani 1 1 d . . .
C3M C 0.25306(11) 0.1242(2) 0.49538(14) 0.0241(8) Uani 1 1 d . . .
C4M C 0.32367(12) 0.1578(2) 0.35047(14) 0.0257(8) Uani 1 1 d . . .
C1 C 0.49308(12) 0.1246(2) 0.43972(14) 0.0247(8) Uani 1 1 d . . .
C2 C 0.51222(13) 0.0590(2) 0.44053(16) 0.0304(9) Uani 1 1 d . . .
H2 H 0.4979 0.0176 0.4485 0.036 Uiso 1 1 calc R . .
C3 C 0.55165(12) 0.0526(3) 0.42993(17) 0.0341(10) Uani 1 1 d . . .
H3 H 0.5644 0.0075 0.4311 0.041 Uiso 1 1 calc R . .
C4 C 0.57206(12) 0.1125(3) 0.41770(16) 0.0340(10) Uani 1 1 d . . .
H4 H 0.5989 0.1082 0.4096 0.041 Uiso 1 1 calc R . .
C5 C 0.55437(12) 0.1789(2) 0.41696(15) 0.0298(9) Uani 1 1 d . . .
H5 H 0.5690 0.2199 0.4090 0.036 Uiso 1 1 calc R . .
C6 C 0.51455(12) 0.1850(2) 0.42813(14) 0.0248(8) Uani 1 1 d . . .
C7 C 0.50589(12) 0.3171(2) 0.41817(14) 0.0272(9) Uani 1 1 d . . .
C8 C 0.47495(13) 0.3754(2) 0.42480(14) 0.0287(9) Uani 1 1 d . . .
C9 C 0.49415(15) 0.4277(3) 0.46353(17) 0.0410(11) Uani 1 1 d . . .
H9A H 0.5179 0.4493 0.4512 0.061 Uiso 1 1 calc R . .
H9B H 0.5020 0.4021 0.4943 0.061 Uiso 1 1 calc R . .
H9C H 0.4748 0.4649 0.4698 0.061 Uiso 1 1 calc R . .
C10 C 0.46731(16) 0.4155(3) 0.37589(17) 0.0422(11) Uani 1 1 d . . .
H10A H 0.4929 0.4296 0.3642 0.063 Uiso 1 1 calc R . .
H10B H 0.4513 0.4580 0.3809 0.063 Uiso 1 1 calc R . .
H10C H 0.4528 0.3847 0.3513 0.063 Uiso 1 1 calc R . .
C11 C 0.43538(14) 0.3482(3) 0.44060(18) 0.0394(11) Uani 1 1 d . . .
H11A H 0.4403 0.3208 0.4712 0.059 Uiso 1 1 calc R . .
H11B H 0.4224 0.3178 0.4146 0.059 Uiso 1 1 calc R . .
H11C H 0.4179 0.3886 0.4462 0.059 Uiso 1 1 calc R . .
C12 C 0.39019(11) 0.1538(2) 0.65109(14) 0.0274(9) Uani 1 1 d . . .
C13 C 0.38906(14) 0.0943(3) 0.68085(16) 0.0357(10) Uani 1 1 d . . .
H13 H 0.3828 0.0493 0.6663 0.043 Uiso 1 1 calc R . .
C14 C 0.39697(15) 0.0997(3) 0.73188(17) 0.0450(12) Uani 1 1 d . . .
H14 H 0.3960 0.0589 0.7523 0.054 Uiso 1 1 calc R . .
C15 C 0.40620(14) 0.1647(3) 0.75203(16) 0.0436(12) Uani 1 1 d . . .
H15 H 0.4111 0.1688 0.7869 0.052 Uiso 1 1 calc R . .
C16 C 0.40863(13) 0.2242(3) 0.72350(15) 0.0369(11) Uani 1 1 d . . .
H16 H 0.4158 0.2686 0.7385 0.044 Uiso 1 1 calc R . .
C17 C 0.40049(12) 0.2196(2) 0.67227(14) 0.0293(9) Uani 1 1 d . . .
C18 C 0.41291(14) 0.3470(3) 0.65386(16) 0.0383(11) Uani 1 1 d . . .
C19 C 0.40664(14) 0.4030(2) 0.61341(16) 0.0350(10) Uani 1 1 d . . .
C20 C 0.42382(15) 0.4738(3) 0.6329(2) 0.0464(12) Uani 1 1 d . . .
H20A H 0.4201 0.5098 0.6068 0.070 Uiso 1 1 calc R . .
H20B H 0.4524 0.4683 0.6430 0.070 Uiso 1 1 calc R . .
H20C H 0.4099 0.4888 0.6613 0.070 Uiso 1 1 calc R . .
C21 C 0.36150(14) 0.4105(3) 0.59800(18) 0.0422(11) Uani 1 1 d . . .
H21A H 0.3516 0.3672 0.5810 0.063 Uiso 1 1 calc R . .
H21B H 0.3570 0.4513 0.5757 0.063 Uiso 1 1 calc R . .
H21C H 0.3472 0.4180 0.6274 0.063 Uiso 1 1 calc R . .
C22 C 0.42762(15) 0.3814(3) 0.56783(17) 0.0411(11) Uani 1 1 d . . .
H22A H 0.4259 0.4205 0.5439 0.062 Uiso 1 1 calc R . .
H22B H 0.4146 0.3392 0.5527 0.062 Uiso 1 1 calc R . .
H22C H 0.4558 0.3708 0.5778 0.062 Uiso 1 1 calc R . .
C23 C 0.21034(11) 0.1160(2) 0.50618(15) 0.0269(9) Uani 1 1 d . . .
C24 C 0.19223(13) 0.0495(2) 0.50594(16) 0.0324(9) Uani 1 1 d . . .
H24 H 0.2065 0.0088 0.4966 0.039 Uiso 1 1 calc R . .
C25 C 0.15375(13) 0.0419(3) 0.51917(17) 0.0385(11) Uani 1 1 d . . .
H25 H 0.1416 -0.0038 0.5190 0.046 Uiso 1 1 calc R . .
C26 C 0.13307(13) 0.1006(3) 0.53258(17) 0.0391(11) Uani 1 1 d . . .
H26 H 0.1067 0.0951 0.5421 0.047 Uiso 1 1 calc R . .
C27 C 0.14982(13) 0.1674(3) 0.53249(16) 0.0350(10) Uani 1 1 d . . .
H27 H 0.1350 0.2075 0.5416 0.042 Uiso 1 1 calc R . .
C28 C 0.18855(12) 0.1761(2) 0.51902(15) 0.0297(9) Uani 1 1 d . . .
C29 C 0.19979(13) 0.3046(2) 0.53922(16) 0.0313(9) Uani 1 1 d . . .
C30 C 0.22836(13) 0.3664(2) 0.53149(16) 0.0332(10) Uani 1 1 d . . .
C31 C 0.23514(18) 0.4082(3) 0.57970(19) 0.0544(14) Uani 1 1 d . . .
H31A H 0.2479 0.3774 0.6056 0.082 Uiso 1 1 calc R . .
H31B H 0.2094 0.4250 0.5895 0.082 Uiso 1 1 calc R . .
H31C H 0.2525 0.4490 0.5749 0.082 Uiso 1 1 calc R . .
C32 C 0.20801(18) 0.4150(3) 0.4922(2) 0.0544(14) Uani 1 1 d . . .
H32A H 0.2025 0.3885 0.4613 0.082 Uiso 1 1 calc R . .
H32B H 0.2256 0.4552 0.4867 0.082 Uiso 1 1 calc R . .
H32C H 0.1828 0.4327 0.5032 0.082 Uiso 1 1 calc R . .
C33 C 0.26906(15) 0.3421(3) 0.5164(2) 0.0528(14) Uani 1 1 d . . .
H33A H 0.2815 0.3097 0.5415 0.079 Uiso 1 1 calc R . .
H33B H 0.2864 0.3835 0.5134 0.079 Uiso 1 1 calc R . .
H33C H 0.2653 0.3174 0.4846 0.079 Uiso 1 1 calc R . .
C34 C 0.31244(12) 0.1705(2) 0.29647(14) 0.0288(9) Uani 1 1 d . . .
C35 C 0.30821(13) 0.1131(3) 0.26438(15) 0.0344(10) Uani 1 1 d . . .
H35 H 0.3101 0.0662 0.2774 0.041 Uiso 1 1 calc R . .
C36 C 0.30124(14) 0.1226(3) 0.21378(17) 0.0411(11) Uani 1 1 d . . .
H36 H 0.2982 0.0828 0.1923 0.049 Uiso 1 1 calc R . .
C37 C 0.29887(16) 0.1900(3) 0.19544(17) 0.0470(13) Uani 1 1 d . . .
H37 H 0.2950 0.1971 0.1607 0.056 Uiso 1 1 calc R . .
C38 C 0.30198(15) 0.2480(3) 0.22643(16) 0.0435(12) Uani 1 1 d . . .
H38 H 0.3002 0.2945 0.2129 0.052 Uiso 1 1 calc R . .
C39 C 0.30767(13) 0.2392(2) 0.27732(15) 0.0324(10) Uani 1 1 d . . .
C40 C 0.29978(14) 0.3660(3) 0.29980(17) 0.0384(11) Uani 1 1 d . . .
C41 C 0.30764(14) 0.4194(3) 0.34199(17) 0.0377(10) Uani 1 1 d . . .
C42 C 0.35173(15) 0.4188(3) 0.3609(2) 0.0480(12) Uani 1 1 d . . .
H42A H 0.3679 0.4306 0.3338 0.072 Uiso 1 1 calc R . .
H42B H 0.3591 0.3715 0.3737 0.072 Uiso 1 1 calc R . .
H42C H 0.3566 0.4540 0.3873 0.072 Uiso 1 1 calc R . .
C43 C 0.29614(18) 0.4931(3) 0.3221(2) 0.0583(15) Uani 1 1 d . . .
H43A H 0.3122 0.5047 0.2948 0.087 Uiso 1 1 calc R . .
H43B H 0.3012 0.5283 0.3485 0.087 Uiso 1 1 calc R . .
H43C H 0.2677 0.4936 0.3102 0.087 Uiso 1 1 calc R . .
C44 C 0.28234(16) 0.4014(3) 0.3840(2) 0.0496(13) Uani 1 1 d . . .
H44A H 0.2903 0.3548 0.3977 0.074 Uiso 1 1 calc R . .
H44B H 0.2540 0.4002 0.3714 0.074 Uiso 1 1 calc R . .
H44C H 0.2864 0.4376 0.4099 0.074 Uiso 1 1 calc R . .
Fe2 Fe 0.861836(15) 0.14530(3) 0.929236(19) 0.02056(12) Uani 1 1 d . A .
N02 N 0.86190(10) 0.24833(19) 0.94864(13) 0.0319(8) Uani 1 1 d D . .
O04 O 0.8326(2) 0.2855(4) 0.9423(3) 0.051(2) Uani 0.458(7) 1 d PD A 1
O05 O 0.8928(2) 0.2749(4) 0.9721(3) 0.053(3) Uani 0.458(7) 1 d PD A 1
O04A O 0.8665(2) 0.2959(3) 0.9171(2) 0.052(2) Uani 0.542(7) 1 d PD A 2
O05A O 0.8554(2) 0.2688(3) 0.9901(2) 0.051(2) Uani 0.542(7) 1 d PD A 2
C02 C 0.86185(12) 0.0538(2) 0.91135(15) 0.0282(9) Uani 1 1 d . . .
O06 O 0.86141(11) -0.00378(18) 0.89821(14) 0.0499(9) Uani 1 1 d . A .
O5 O 0.65854(9) 0.34571(18) 0.86353(13) 0.0425(8) Uani 1 1 d . A .
O6 O 0.91379(15) 0.4404(2) 0.75545(15) 0.0726(13) Uani 1 1 d . A .
O7 O 1.04885(11) 0.3247(2) 1.05074(16) 0.0576(10) Uani 1 1 d . A .
O8 O 0.76993(16) 0.2771(3) 1.15361(18) 0.0875(16) Uani 1 1 d . A .
N9 N 0.81053(9) 0.13210(17) 0.96044(11) 0.0228(7) Uani 1 1 d . . .
N10 N 0.83062(9) 0.17002(18) 0.86569(12) 0.0235(7) Uani 1 1 d . . .
N11 N 0.91300(9) 0.16207(17) 0.89846(11) 0.0221(7) Uani 1 1 d . . .
N12 N 0.89297(9) 0.12524(17) 0.99361(11) 0.0219(7) Uani 1 1 d . . .
N13 N 0.71156(10) 0.2712(2) 0.87468(14) 0.0343(8) Uani 1 1 d D A .
H13N H 0.7353(5) 0.266(3) 0.8843(17) 0.041 Uiso 1 1 d D . .
N14 N 0.88896(12) 0.3418(2) 0.78816(13) 0.0341(8) Uani 1 1 d D A .
H14N H 0.8811(14) 0.326(3) 0.8138(11) 0.041 Uiso 1 1 d D . .
N15 N 1.00182(11) 0.2475(2) 1.01971(15) 0.0371(9) Uani 1 1 d D A .
H15N H 0.9796(7) 0.250(3) 1.0045(16) 0.045 Uiso 1 1 d D . .
N16 N 0.80645(12) 0.2177(2) 1.10217(13) 0.0371(9) Uani 1 1 d D A .
H16N H 0.8172(14) 0.221(3) 1.0763(11) 0.044 Uiso 1 1 d D . .
C9A C 0.80653(11) 0.1170(2) 1.00879(14) 0.0240(8) Uani 1 1 d . A .
C10A C 0.77220(11) 0.1346(2) 0.93759(14) 0.0234(8) Uani 1 1 d . A .
C11A C 0.79001(12) 0.1669(2) 0.85511(15) 0.0307(9) Uani 1 1 d . A .
C12A C 0.84558(12) 0.1901(2) 0.82248(14) 0.0269(9) Uani 1 1 d . A .
C13A C 0.91687(12) 0.1833(2) 0.85094(14) 0.0242(8) Uani 1 1 d . A .
C14A C 0.95111(11) 0.1535(2) 0.91996(14) 0.0247(8) Uani 1 1 d . A .
C15A C 0.93407(11) 0.1250(2) 1.00336(14) 0.0227(8) Uani 1 1 d . A .
C16A C 0.87821(12) 0.1128(2) 1.03816(13) 0.0237(8) Uani 1 1 d . A .
C9B C 0.76479(12) 0.1097(2) 1.01633(15) 0.0308(9) Uani 1 1 d . . .
H9B1 H 0.7541 0.0994 1.0467 0.037 Uiso 1 1 calc R A .
C10B C 0.74385(12) 0.1201(2) 0.97274(15) 0.0271(9) Uani 1 1 d . A .
H101 H 0.7156 0.1182 0.9662 0.033 Uiso 1 1 calc R . .
C11B C 0.77936(13) 0.1856(3) 0.80452(17) 0.0443(13) Uani 1 1 d . . .
H111 H 0.7530 0.1874 0.7884 0.053 Uiso 1 1 calc R A .
C12B C 0.81340(13) 0.1999(3) 0.78409(17) 0.0397(11) Uani 1 1 d . A .
H121 H 0.8158 0.2138 0.7509 0.048 Uiso 1 1 calc R . .
C13B C 0.95865(12) 0.1878(2) 0.84298(16) 0.0323(10) Uani 1 1 d . . .
H131 H 0.9693 0.2014 0.8132 0.039 Uiso 1 1 calc R A .
C14B C 0.97961(12) 0.1694(2) 0.88508(16) 0.0319(9) Uani 1 1 d . A .
H141 H 1.0079 0.1672 0.8909 0.038 Uiso 1 1 calc R . .
C15B C 0.94446(12) 0.1120(2) 1.05486(14) 0.0266(8) Uani 1 1 d . . .
H151 H 0.9708 0.1088 1.0708 0.032 Uiso 1 1 calc R A .
C16B C 0.91052(12) 0.1052(2) 1.07630(14) 0.0272(9) Uani 1 1 d . A .
H161 H 0.9081 0.0968 1.1104 0.033 Uiso 1 1 calc R . .
C5M C 0.76203(12) 0.1492(2) 0.88802(15) 0.0276(9) Uani 1 1 d . . .
C6M C 0.88574(12) 0.1973(2) 0.81542(14) 0.0256(8) Uani 1 1 d . . .
C7M C 0.96149(11) 0.1356(2) 0.96896(14) 0.0237(8) Uani 1 1 d . . .
C8M C 0.83763(12) 0.1086(2) 1.04597(14) 0.0250(8) Uani 1 1 d . . .
C45 C 0.71926(12) 0.1449(2) 0.86799(15) 0.0302(9) Uani 1 1 d . A .
C46 C 0.70327(13) 0.0786(3) 0.85291(18) 0.0392(11) Uani 1 1 d . . .
H46 H 0.7197 0.0376 0.8568 0.047 Uiso 1 1 calc R A .
C47 C 0.66432(14) 0.0717(3) 0.8327(2) 0.0446(12) Uani 1 1 d . A .
H47 H 0.6543 0.0266 0.8220 0.054 Uiso 1 1 calc R . .
C48 C 0.64008(13) 0.1307(3) 0.82807(18) 0.0397(11) Uani 1 1 d . . .
H48 H 0.6130 0.1260 0.8148 0.048 Uiso 1 1 calc R A .
C49 C 0.65465(12) 0.1968(3) 0.84249(16) 0.0346(10) Uani 1 1 d . A .
H49 H 0.6376 0.2372 0.8391 0.041 Uiso 1 1 calc R . .
C50 C 0.69443(12) 0.2044(2) 0.86206(15) 0.0300(9) Uani 1 1 d . . .
C51 C 0.69424(13) 0.3369(2) 0.87366(16) 0.0337(10) Uani 1 1 d . . .
C52 C 0.72248(14) 0.3999(3) 0.88596(18) 0.0401(11) Uani 1 1 d . A .
C53 C 0.70683(16) 0.4382(3) 0.93009(18) 0.0473(12) Uani 1 1 d . . .
H53A H 0.6790 0.4525 0.9216 0.071 Uiso 1 1 calc R A .
H53B H 0.7232 0.4805 0.9382 0.071 Uiso 1 1 calc R . .
H53C H 0.7083 0.4062 0.9586 0.071 Uiso 1 1 calc R . .
C54 C 0.71888(19) 0.4498(3) 0.8411(2) 0.0585(15) Uani 1 1 d . . .
H54A H 0.6909 0.4647 0.8340 0.088 Uiso 1 1 calc R A .
H54B H 0.7277 0.4249 0.8123 0.088 Uiso 1 1 calc R . .
H54C H 0.7357 0.4918 0.8482 0.088 Uiso 1 1 calc R . .
C55 C 0.76622(15) 0.3787(3) 0.8981(2) 0.0609(16) Uani 1 1 d . . .
H55A H 0.7820 0.4209 0.9086 0.091 Uiso 1 1 calc R A .
H55B H 0.7766 0.3582 0.8687 0.091 Uiso 1 1 calc R . .
H55C H 0.7682 0.3436 0.9248 0.091 Uiso 1 1 calc R . .
C56 C 0.89522(11) 0.2204(2) 0.76483(14) 0.0265(8) Uani 1 1 d . A .
C57 C 0.90261(14) 0.1690(3) 0.72992(16) 0.0370(10) Uani 1 1 d . . .
H57 H 0.9030 0.1202 0.7390 0.044 Uiso 1 1 calc R A .
C58 C 0.90935(15) 0.1879(3) 0.68255(17) 0.0407(11) Uani 1 1 d . A .
H58 H 0.9149 0.1526 0.6591 0.049 Uiso 1 1 calc R . .
C59 C 0.90800(13) 0.2590(3) 0.66937(16) 0.0356(10) Uani 1 1 d . . .
H59 H 0.9116 0.2722 0.6363 0.043 Uiso 1 1 calc R A .
C60 C 0.90156(13) 0.3107(3) 0.70326(15) 0.0331(10) Uani 1 1 d . A .
H60 H 0.9012 0.3593 0.6939 0.040 Uiso 1 1 calc R . .
C61 C 0.89558(12) 0.2916(2) 0.75166(14) 0.0263(8) Uani 1 1 d . . .
C62 C 0.89884(15) 0.4121(3) 0.78885(19) 0.0410(11) Uani 1 1 d . . .
C63 C 0.88973(14) 0.4526(2) 0.83574(18) 0.0440(12) Uani 1 1 d D A .
C64 C 0.9198(3) 0.4332(6) 0.8770(4) 0.067(3) Uani 0.561(9) 1 d PDU A 3
H64A H 0.9181 0.4665 0.9044 0.100 Uiso 0.561(9) 1 calc PR A 3
H64B H 0.9467 0.4353 0.8657 0.100 Uiso 0.561(9) 1 calc PR A 3
H64C H 0.9146 0.3848 0.8882 0.100 Uiso 0.561(9) 1 calc PR A 3
C65 C 0.8473(2) 0.4405(5) 0.8465(3) 0.050(3) Uani 0.561(9) 1 d PDU A 3
H65A H 0.8423 0.3894 0.8487 0.075 Uiso 0.561(9) 1 calc PR A 3
H65B H 0.8292 0.4610 0.8199 0.075 Uiso 0.561(9) 1 calc PR A 3
H65C H 0.8427 0.4633 0.8779 0.075 Uiso 0.561(9) 1 calc PR A 3
C66 C 0.8946(4) 0.5322(4) 0.8225(4) 0.086(5) Uani 0.561(9) 1 d PDU A 3
H66A H 0.8834 0.5619 0.8474 0.128 Uiso 0.561(9) 1 calc PR A 3
H66B H 0.8805 0.5418 0.7900 0.128 Uiso 0.561(9) 1 calc PR A 3
H66C H 0.9231 0.5432 0.8217 0.128 Uiso 0.561(9) 1 calc PR A 3
C64A C 0.8829(4) 0.4020(6) 0.8798(4) 0.056(4) Uiso 0.439(9) 1 d PDU A 4
H64D H 0.8579 0.3753 0.8723 0.084 Uiso 0.439(9) 1 calc PR A 4
H64E H 0.8810 0.4302 0.9098 0.084 Uiso 0.439(9) 1 calc PR A 4
H64F H 0.9053 0.3687 0.8850 0.084 Uiso 0.439(9) 1 calc PR A 4
C65A C 0.9249(3) 0.4995(7) 0.8537(5) 0.066(4) Uiso 0.439(9) 1 d PDU A 4
H65D H 0.9187 0.5250 0.8835 0.099 Uiso 0.439(9) 1 calc PR A 4
H65E H 0.9300 0.5338 0.8279 0.099 Uiso 0.439(9) 1 calc PR A 4
H65F H 0.9487 0.4700 0.8614 0.099 Uiso 0.439(9) 1 calc PR A 4
C66A C 0.8518(3) 0.4963(6) 0.8263(5) 0.058(4) Uiso 0.439(9) 1 d PDU A 4
H66D H 0.8293 0.4648 0.8160 0.086 Uiso 0.439(9) 1 calc PR A 4
H66E H 0.8552 0.5310 0.8002 0.086 Uiso 0.439(9) 1 calc PR A 4
H66F H 0.8464 0.5212 0.8567 0.086 Uiso 0.439(9) 1 calc PR A 4
C67 C 1.00516(12) 0.1304(2) 0.98634(14) 0.0258(8) Uani 1 1 d . A .
C68 C 1.02681(12) 0.0696(2) 0.97796(15) 0.0302(9) Uani 1 1 d . . .
H68 H 1.0139 0.0312 0.9603 0.036 Uiso 1 1 calc R A .
C69 C 1.06694(13) 0.0636(3) 0.99482(18) 0.0382(11) Uani 1 1 d . A .
H69 H 1.0816 0.0221 0.9880 0.046 Uiso 1 1 calc R . .
C70 C 1.08542(13) 0.1188(3) 1.02162(18) 0.0380(11) Uani 1 1 d . . .
H70 H 1.1126 0.1143 1.0343 0.046 Uiso 1 1 calc R A .
C71 C 1.06480(13) 0.1800(3) 1.03003(17) 0.0360(10) Uani 1 1 d . A .
H71 H 1.0780 0.2180 1.0479 0.043 Uiso 1 1 calc R . .
C72 C 1.02487(12) 0.1865(2) 1.01255(16) 0.0304(9) Uani 1 1 d . . .
C73 C 1.01395(13) 0.3120(2) 1.03709(16) 0.0318(9) Uani 1 1 d . . .
C74 C 0.98151(14) 0.3668(2) 1.03952(17) 0.0406(11) Uani 1 1 d D A .
C75 C 0.9656(2) 0.3860(4) 0.9864(2) 0.062(2) Uani 0.757(8) 1 d PDU A 5
H75A H 0.9585 0.3424 0.9679 0.092 Uiso 0.757(8) 1 calc PR A 5
H75B H 0.9863 0.4117 0.9704 0.092 Uiso 0.757(8) 1 calc PR A 5
H75C H 0.9418 0.4161 0.9870 0.092 Uiso 0.757(8) 1 calc PR A 5
C76 C 1.0012(3) 0.4337(4) 1.0632(3) 0.080(3) Uani 0.757(8) 1 d PDU A 5
H76A H 1.0223 0.4502 1.0433 0.120 Uiso 0.757(8) 1 calc PR A 5
H76B H 1.0128 0.4225 1.0967 0.120 Uiso 0.757(8) 1 calc PR A 5
H76C H 0.9810 0.4711 1.0647 0.120 Uiso 0.757(8) 1 calc PR A 5
C77 C 0.9484(2) 0.3409(4) 1.0675(3) 0.061(2) Uani 0.757(8) 1 d PDU A 5
H77A H 0.9595 0.3199 1.0988 0.092 Uiso 0.757(8) 1 calc PR A 5
H77B H 0.9329 0.3049 1.0480 0.092 Uiso 0.757(8) 1 calc PR A 5
H77C H 0.9309 0.3807 1.0743 0.092 Uiso 0.757(8) 1 calc PR A 5
C75A C 0.9822(6) 0.3857(11) 1.0957(4) 0.052(6) Uiso 0.243(8) 1 d PDU A 6
H75D H 0.9707 0.4330 1.0993 0.078 Uiso 0.243(8) 1 calc PR A 6
H75E H 1.0100 0.3854 1.1107 0.078 Uiso 0.243(8) 1 calc PR A 6
H75F H 0.9666 0.3505 1.1123 0.078 Uiso 0.243(8) 1 calc PR A 6
C76A C 0.9874(6) 0.4348(7) 1.0121(6) 0.046(6) Uiso 0.243(8) 1 d PDU A 6
H76D H 0.9806 0.4272 0.9767 0.070 Uiso 0.243(8) 1 calc PR A 6
H76E H 1.0154 0.4497 1.0179 0.070 Uiso 0.243(8) 1 calc PR A 6
H76F H 0.9701 0.4718 1.0240 0.070 Uiso 0.243(8) 1 calc PR A 6
C77A C 0.9383(4) 0.3392(11) 1.0256(7) 0.052(6) Uiso 0.243(8) 1 d PDU A 6
H77D H 0.9347 0.3288 0.9901 0.079 Uiso 0.243(8) 1 calc PR A 6
H77E H 0.9190 0.3756 1.0336 0.079 Uiso 0.243(8) 1 calc PR A 6
H77F H 0.9339 0.2958 1.0443 0.079 Uiso 0.243(8) 1 calc PR A 6
C78 C 0.82773(12) 0.0959(2) 1.09761(15) 0.0294(9) Uani 1 1 d . A .
C79 C 0.83501(14) 0.0315(3) 1.12015(16) 0.0393(11) Uani 1 1 d . . .
H79 H 0.8460 -0.0059 1.1022 0.047 Uiso 1 1 calc R A .
C80 C 0.82677(16) 0.0193(3) 1.16861(18) 0.0508(14) Uani 1 1 d . A .
H80 H 0.8324 -0.0254 1.1840 0.061 Uiso 1 1 calc R . .
C81 C 0.81012(16) 0.0740(3) 1.19392(18) 0.0518(14) Uani 1 1 d . . .
H81 H 0.8039 0.0662 1.2269 0.062 Uiso 1 1 calc R A .
C82 C 0.80247(15) 0.1384(3) 1.17293(16) 0.0448(12) Uani 1 1 d . A .
H82 H 0.7910 0.1749 1.1912 0.054 Uiso 1 1 calc R . .
C83 C 0.81131(12) 0.1514(3) 1.12479(15) 0.0346(10) Uani 1 1 d . . .
C84 C 0.78681(15) 0.2765(3) 1.11616(19) 0.0474(13) Uani 1 1 d . . .
C85 C 0.78820(15) 0.3408(3) 1.0824(2) 0.0477(12) Uani 1 1 d . A .
C86 C 0.7618(3) 0.3991(4) 1.1004(3) 0.096(3) Uani 1 1 d . . .
H86A H 0.7618 0.4399 1.0780 0.144 Uiso 1 1 calc R A .
H86B H 0.7721 0.4138 1.1337 0.144 Uiso 1 1 calc R . .
H86C H 0.7344 0.3812 1.1011 0.144 Uiso 1 1 calc R . .
C87 C 0.83138(17) 0.3666(3) 1.0833(3) 0.0650(17) Uani 1 1 d . . .
H87A H 0.8461 0.3361 1.0620 0.098 Uiso 1 1 calc R A .
H87B H 0.8441 0.3645 1.1172 0.098 Uiso 1 1 calc R . .
H87C H 0.8317 0.4157 1.0713 0.098 Uiso 1 1 calc R . .
C88 C 0.77335(17) 0.3215(4) 1.0297(2) 0.0629(16) Uani 1 1 d . . .
H88A H 0.7485 0.2941 1.0297 0.094 Uiso 1 1 calc R A .
H88B H 0.7936 0.2928 1.0151 0.094 Uiso 1 1 calc R . .
H88C H 0.7683 0.3650 1.0103 0.094 Uiso 1 1 calc R . .
K1 K 0.58604(3) 0.21614(5) 0.68994(3) 0.02937(19) Uani 1 1 d . . .
O9 O 0.64253(16) 0.3090(3) 0.73504(15) 0.0867(17) Uani 1 1 d . . .
O10 O 0.66705(11) 0.1863(4) 0.68606(14) 0.096(2) Uani 1 1 d . . .
O11 O 0.56361(8) 0.17723(16) 0.59090(10) 0.0309(6) Uani 1 1 d . . .
O12 O 0.55561(11) 0.32060(18) 0.62295(12) 0.0485(9) Uani 1 1 d . . .
O13 O 0.52464(13) 0.2254(3) 0.75287(14) 0.0790(15) Uani 1 1 d . . .
O14 O 0.55604(12) 0.0927(2) 0.73218(13) 0.0590(11) Uani 1 1 d . . .
N17 N 0.5598(3) 0.3591(3) 0.7287(2) 0.098(3) Uani 1 1 d . . .
N18 N 0.60957(17) 0.0758(3) 0.65519(15) 0.0611(14) Uani 1 1 d . . .
C89 C 0.5870(3) 0.3824(4) 0.7652(3) 0.100(3) Uani 1 1 d DU . .
H89A H 0.5873 0.3503 0.7941 0.120 Uiso 1 1 calc R . .
H89B H 0.5796 0.4306 0.7758 0.120 Uiso 1 1 calc R . .
C90 C 0.6266(3) 0.3842(3) 0.7474(2) 0.080(3) Uani 1 1 d DU . .
H90A H 0.6456 0.4066 0.7728 0.096 Uiso 1 1 calc R . .
H90B H 0.6256 0.4141 0.7173 0.096 Uiso 1 1 calc R . .
C91 C 0.6770(4) 0.3072(8) 0.7190(3) 0.190(8) Uani 1 1 d DU . .
H91A H 0.6956 0.3376 0.7400 0.228 Uiso 1 1 calc R . .
H91B H 0.6752 0.3265 0.6850 0.228 Uiso 1 1 calc R . .
C92 C 0.69312(19) 0.2330(8) 0.7189(3) 0.135(6) Uani 1 1 d DU . .
H92A H 0.7204 0.2337 0.7076 0.162 Uiso 1 1 calc R . .
H92B H 0.6951 0.2138 0.7529 0.162 Uiso 1 1 calc R . .
C93 C 0.6779(2) 0.1159(6) 0.6870(2) 0.121(4) Uani 1 1 d DU . .
H93A H 0.6739 0.0953 0.7197 0.145 Uiso 1 1 calc R . .
H93B H 0.7066 0.1114 0.6817 0.145 Uiso 1 1 calc R . .
C94 C 0.6529(2) 0.0762(5) 0.6473(2) 0.107(3) Uani 1 1 d DU . .
H94A H 0.6564 0.0984 0.6150 0.128 Uiso 1 1 calc R . .
H94B H 0.6626 0.0266 0.6463 0.128 Uiso 1 1 calc R . .
C95 C 0.5853(2) 0.0596(3) 0.60877(18) 0.0551(15) Uani 1 1 d DU . .
H95A H 0.5577 0.0487 0.6162 0.066 Uiso 1 1 calc R . .
H95B H 0.5963 0.0166 0.5940 0.066 Uiso 1 1 calc R . .
C96 C 0.58406(14) 0.1180(2) 0.57205(16) 0.0373(11) Uani 1 1 d DU . .
H96A H 0.6116 0.1320 0.5659 0.045 Uiso 1 1 calc R . .
H96B H 0.5699 0.1020 0.5404 0.045 Uiso 1 1 calc R . .
C97 C 0.56356(14) 0.2369(3) 0.55897(16) 0.0388(11) Uani 1 1 d DU . .
H97A H 0.5533 0.2229 0.5251 0.047 Uiso 1 1 calc R . .
H97B H 0.5912 0.2550 0.5580 0.047 Uiso 1 1 calc R . .
C98 C 0.53766(15) 0.2935(3) 0.57741(17) 0.0439(12) Uani 1 1 d DU . .
H98A H 0.5342 0.3324 0.5528 0.053 Uiso 1 1 calc R . .
H98B H 0.5109 0.2738 0.5822 0.053 Uiso 1 1 calc R . .
C99 C 0.5308(3) 0.3736(3) 0.6424(2) 0.082(2) Uani 1 1 d DU . .
H99A H 0.5058 0.3515 0.6520 0.099 Uiso 1 1 calc R . .
H99B H 0.5235 0.4100 0.6169 0.099 Uiso 1 1 calc R . .
C100 C 0.5528(3) 0.4074(3) 0.6862(3) 0.122(4) Uani 1 1 d DU . .
H10D H 0.5790 0.4248 0.6769 0.147 Uiso 1 1 calc R . .
H10E H 0.5375 0.4491 0.6962 0.147 Uiso 1 1 calc R . .
C101 C 0.5220(4) 0.3484(5) 0.7539(3) 0.135(5) Uani 1 1 d DU . .
H10F H 0.5175 0.3902 0.7749 0.162 Uiso 1 1 calc R . .
H10G H 0.4989 0.3442 0.7287 0.162 Uiso 1 1 calc R . .
C102 C 0.5247(3) 0.2839(5) 0.7847(3) 0.129(4) Uani 1 1 d DU . .
H10H H 0.5497 0.2846 0.8072 0.155 Uiso 1 1 calc R . .
H10I H 0.5017 0.2812 0.8049 0.155 Uiso 1 1 calc R . .
C103 C 0.51600(19) 0.1623(5) 0.7788(2) 0.094(3) Uani 1 1 d DU . .
H10J H 0.4892 0.1663 0.7911 0.113 Uiso 1 1 calc R . .
H10K H 0.5360 0.1561 0.8077 0.113 Uiso 1 1 calc R . .
C104 C 0.5170(2) 0.1002(5) 0.7458(3) 0.098(3) Uani 1 1 d DU . .
H10L H 0.5090 0.0569 0.7629 0.118 Uiso 1 1 calc R . .
H10M H 0.4982 0.1073 0.7160 0.118 Uiso 1 1 calc R . .
C105 C 0.5641(3) 0.0248(3) 0.7097(2) 0.097(3) Uani 1 1 d DU . .
H10N H 0.5440 0.0159 0.6813 0.117 Uiso 1 1 calc R . .
H10O H 0.5619 -0.0138 0.7341 0.117 Uiso 1 1 calc R . .
C106 C 0.6046(3) 0.0249(3) 0.6928(2) 0.099(3) Uani 1 1 d DU . .
H10P H 0.6242 0.0348 0.7214 0.118 Uiso 1 1 calc R . .
H10Q H 0.6104 -0.0230 0.6802 0.118 Uiso 1 1 calc R . .
K2 K 0.11418(3) 0.18775(5) 0.28722(4) 0.0358(2) Uani 1 1 d . . .
O15 O 0.02953(10) 0.1941(2) 0.28030(14) 0.0522(9) Uani 1 1 d . . .
O16 O 0.07239(13) 0.2290(3) 0.19899(15) 0.0735(13) Uani 1 1 d . . .
O17 O 0.17382(12) 0.1003(2) 0.24752(15) 0.0598(10) Uani 1 1 d . . .
O18 O 0.12355(12) 0.0426(2) 0.31500(18) 0.0657(11) Uani 1 1 d . . .
O19 O 0.12786(11) 0.2430(2) 0.38503(14) 0.0571(10) Uani 1 1 d . . .
O20 O 0.16396(11) 0.3086(2) 0.30788(16) 0.0591(10) Uani 1 1 d . . .
N19 N 0.06960(14) 0.1316(3) 0.3702(2) 0.0611(13) Uani 1 1 d . . .
N20 N 0.16229(16) 0.2467(3) 0.20857(18) 0.0664(14) Uani 1 1 d . . .
C107 C 0.02725(18) 0.1517(4) 0.3616(3) 0.0718(19) Uani 1 1 d . . .
H10R H 0.0243 0.2015 0.3725 0.086 Uiso 1 1 calc R . .
H10S H 0.0115 0.1214 0.3824 0.086 Uiso 1 1 calc R . .
C108 C 0.00990(16) 0.1456(4) 0.3097(3) 0.0703(19) Uani 1 1 d . . .
H10T H 0.0134 0.0966 0.2976 0.084 Uiso 1 1 calc R . .
H10U H -0.0191 0.1563 0.3075 0.084 Uiso 1 1 calc R . .
C109 C 0.01166(19) 0.1957(4) 0.2319(3) 0.079(2) Uani 1 1 d . . .
H10V H -0.0171 0.2077 0.2319 0.095 Uiso 1 1 calc R . .
H10W H 0.0137 0.1482 0.2165 0.095 Uiso 1 1 calc R . .
C110 C 0.0320(2) 0.2497(5) 0.2028(3) 0.085(2) Uani 1 1 d . . .
H11D H 0.0178 0.2540 0.1694 0.102 Uiso 1 1 calc R . .
H11E H 0.0314 0.2965 0.2193 0.102 Uiso 1 1 calc R . .
C111 C 0.0940(2) 0.2809(5) 0.1720(3) 0.096(3) Uani 1 1 d . . .
H11F H 0.0965 0.3258 0.1911 0.115 Uiso 1 1 calc R . .
H11G H 0.0787 0.2911 0.1399 0.115 Uiso 1 1 calc R . .
C112 C 0.1347(2) 0.2539(5) 0.1635(2) 0.097(3) Uani 1 1 d . . .
H11H H 0.1318 0.2070 0.1471 0.116 Uiso 1 1 calc R . .
H11I H 0.1468 0.2867 0.1405 0.116 Uiso 1 1 calc R . .
C113 C 0.1950(2) 0.1970(4) 0.1995(3) 0.077(2) Uani 1 1 d . . .
H11J H 0.2174 0.2044 0.2253 0.092 Uiso 1 1 calc R . .
H11K H 0.2049 0.2087 0.1673 0.092 Uiso 1 1 calc R . .
C114 C 0.1833(2) 0.1200(4) 0.1993(2) 0.076(2) Uani 1 1 d . . .
H11L H 0.1599 0.1121 0.1751 0.091 Uiso 1 1 calc R . .
H11M H 0.2057 0.0904 0.1895 0.091 Uiso 1 1 calc R . .
C115 C 0.1682(2) 0.0257(4) 0.2538(3) 0.078(2) Uani 1 1 d . . .
H11N H 0.1924 -0.0002 0.2455 0.093 Uiso 1 1 calc R . .
H11O H 0.1453 0.0092 0.2312 0.093 Uiso 1 1 calc R . .
C116 C 0.16067(19) 0.0106(3) 0.3050(3) 0.0688(18) Uani 1 1 d . . .
H11P H 0.1594 -0.0414 0.3102 0.083 Uiso 1 1 calc R . .
H11Q H 0.1827 0.0300 0.3278 0.083 Uiso 1 1 calc R . .
C117 C 0.1137(2) 0.0259(4) 0.3638(3) 0.080(2) Uani 1 1 d . . .
H11R H 0.1334 0.0480 0.3885 0.096 Uiso 1 1 calc R . .
H11S H 0.1146 -0.0262 0.3688 0.096 Uiso 1 1 calc R . .
C118 C 0.0727(2) 0.0533(4) 0.3701(3) 0.086(2) Uani 1 1 d . . .
H11T H 0.0539 0.0344 0.3431 0.103 Uiso 1 1 calc R . .
H11U H 0.0642 0.0349 0.4016 0.103 Uiso 1 1 calc R . .
C119 C 0.0863(2) 0.1576(4) 0.4176(2) 0.075(2) Uani 1 1 d . . .
H11V H 0.1108 0.1301 0.4282 0.090 Uiso 1 1 calc R . .
H11W H 0.0668 0.1496 0.4423 0.090 Uiso 1 1 calc R . .
C120 C 0.0964(2) 0.2331(5) 0.4169(2) 0.073(2) Uani 1 1 d . . .
H12A H 0.0726 0.2612 0.4046 0.088 Uiso 1 1 calc R . .
H12B H 0.1054 0.2495 0.4507 0.088 Uiso 1 1 calc R . .
C121 C 0.1422(2) 0.3124(4) 0.3884(3) 0.0711(19) Uani 1 1 d . . .
H12C H 0.1503 0.3245 0.4233 0.085 Uiso 1 1 calc R . .
H12D H 0.1209 0.3459 0.3757 0.085 Uiso 1 1 calc R . .
C122 C 0.1761(2) 0.3178(4) 0.3594(2) 0.0671(17) Uani 1 1 d . . .
H12E H 0.1888 0.3650 0.3648 0.081 Uiso 1 1 calc R . .
H12F H 0.1962 0.2811 0.3704 0.081 Uiso 1 1 calc R . .
C123 C 0.19552(19) 0.3172(4) 0.2787(3) 0.0680(17) Uani 1 1 d . . .
H12G H 0.2154 0.2788 0.2855 0.082 Uiso 1 1 calc R . .
H12H H 0.2090 0.3633 0.2861 0.082 Uiso 1 1 calc R . .
C124 C 0.1792(2) 0.3150(4) 0.2259(3) 0.078(2) Uani 1 1 d . . .
H12I H 0.1581 0.3517 0.2206 0.094 Uiso 1 1 calc R . .
H12J H 0.2009 0.3279 0.2052 0.094 Uiso 1 1 calc R . .
Cl1 Cl 0.38647(8) 0.54238(10) 0.47816(8) 0.1007(7) Uani 1 1 d . . .
C125 C 0.36519(17) 0.6264(3) 0.4810(2) 0.0494(13) Uani 1 1 d . . .
C126 C 0.34166(17) 0.6515(3) 0.4405(2) 0.0534(14) Uani 1 1 d . . .
H126 H 0.3366 0.6230 0.4118 0.064 Uiso 1 1 calc R . .
C127 C 0.32551(16) 0.7190(3) 0.4423(2) 0.0569(15) Uani 1 1 d . . .
H127 H 0.3095 0.7374 0.4146 0.068 Uiso 1 1 calc R . .
C128 C 0.33279(15) 0.7593(3) 0.4845(2) 0.0569(15) Uani 1 1 d . . .
H128 H 0.3220 0.8059 0.4857 0.068 Uiso 1 1 calc R . .
C129 C 0.35545(15) 0.7325(3) 0.5247(2) 0.0526(15) Uani 1 1 d . . .
H129 H 0.3600 0.7605 0.5537 0.063 Uiso 1 1 calc R . .
C130 C 0.37173(17) 0.6655(3) 0.52345(19) 0.0517(14) Uani 1 1 d . . .
H130 H 0.3872 0.6468 0.5515 0.062 Uiso 1 1 calc R . .
C131 C 0.0129(3) 0.9743(4) 0.2274(2) 0.088(2) Uani 1 1 d D B 7
H131 H 0.0095 0.9587 0.2600 0.106 Uiso 0.421(5) 1 calc PR C 7
C132 C -0.02066(17) 0.9679(4) 0.1967(2) 0.0731(19) Uani 1 1 d D B 7
H132 H -0.0452 0.9463 0.2033 0.088 Uiso 0.579(5) 1 calc PR C 7
C133 C -0.0112(2) 1.0009(4) 0.1516(3) 0.080(2) Uani 1 1 d . B 7
H133 H -0.0329 1.0072 0.1270 0.096 Uiso 1 1 calc R B 7
C134 C 0.0254(3) 1.0245(5) 0.1398(3) 0.094(3) Uani 1 1 d . B 7
H134 H 0.0295 1.0399 0.1074 0.113 Uiso 1 1 calc R B 7
C135 C 0.0549(2) 1.0247(4) 0.1758(3) 0.0738(19) Uani 1 1 d . B 7
H135 H 0.0800 1.0442 0.1692 0.089 Uiso 1 1 calc R B 7
C136 C 0.05063(7) 0.99803(12) 0.22227(8) 0.089(2) Uani 1 1 d . B 7
H136 H 0.0718 0.9964 0.2480 0.107 Uiso 1 1 calc R B 7
Cl2 Cl 0.00804(7) 0.93770(12) 0.28876(8) 0.0579(9) Uani 0.579(5) 1 d PRD C 8
Cl2A Cl -0.06675(7) 0.91516(12) 0.19807(8) 0.252(8) Uani 0.421(5) 1 d PRD C 8

loop_
_atom_site_aniso_label
_atom_site_aniso_U_11
_atom_site_aniso_U_22
_atom_site_aniso_U_33
_atom_site_aniso_U_23
_atom_site_aniso_U_13
_atom_site_aniso_U_12
Fe1 0.0189(3) 0.0237(3) 0.0187(3) -0.0005(2) 0.0035(2) 0.0004(2)
N01 0.0213(16) 0.0327(19) 0.0285(18) -0.0013(15) 0.0047(14) -0.0004(14)
O01 0.0409(17) 0.0302(16) 0.0351(17) -0.0096(13) -0.0004(14) 0.0008(14)
O02 0.0470(19) 0.0323(17) 0.0351(17) 0.0092(14) -0.0003(14) 0.0011(15)
C01 0.0211(19) 0.034(2) 0.0234(19) -0.0001(17) 0.0057(15) 0.0031(17)
O03 0.073(3) 0.0298(19) 0.049(2) -0.0008(15) 0.0211(18) 0.0008(17)
O1 0.0384(18) 0.0379(18) 0.051(2) 0.0060(15) 0.0105(15) -0.0067(15)
O2 0.103(3) 0.065(3) 0.036(2) -0.0111(18) -0.012(2) -0.028(2)
O3 0.045(2) 0.041(2) 0.072(2) -0.0046(18) 0.0312(19) 0.0070(16)
O4 0.070(3) 0.051(2) 0.047(2) 0.0139(18) -0.0180(19) 0.000(2)
N1 0.0200(16) 0.0255(17) 0.0205(15) -0.0001(13) 0.0028(12) 0.0032(13)
N2 0.0199(15) 0.0242(17) 0.0188(15) -0.0002(13) 0.0040(12) -0.0006(13)
N3 0.0229(16) 0.0216(16) 0.0212(15) -0.0024(13) 0.0037(13) 0.0016(13)
N4 0.0204(16) 0.0278(18) 0.0219(16) -0.0015(13) 0.0044(13) 0.0008(14)
N5 0.0201(16) 0.0283(19) 0.0367(19) -0.0018(15) 0.0070(15) 0.0006(15)
N6 0.042(2) 0.039(2) 0.0202(17) -0.0071(16) 0.0017(16) -0.0026(17)
N7 0.031(2) 0.036(2) 0.042(2) -0.0024(17) 0.0156(17) 0.0022(17)
N8 0.047(2) 0.036(2) 0.0252(18) 0.0081(16) -0.0063(17) -0.0044(18)
C1A 0.027(2) 0.028(2) 0.0221(19) 0.0000(16) 0.0062(16) -0.0003(17)
C2A 0.0213(19) 0.030(2) 0.0224(19) 0.0006(16) 0.0079(15) 0.0024(16)
C3A 0.0212(18) 0.024(2) 0.0240(19) -0.0009(15) 0.0031(15) 0.0014(15)
C4A 0.0249(19) 0.0200(19) 0.0224(18) -0.0007(15) -0.0001(15) 0.0008(16)
C5A 0.027(2) 0.024(2) 0.0218(18) -0.0042(15) 0.0054(15) -0.0003(16)
C6A 0.0200(18) 0.023(2) 0.0255(19) 0.0006(15) 0.0068(15) 0.0017(15)
C7A 0.0192(18) 0.027(2) 0.0268(19) 0.0004(16) 0.0017(15) -0.0004(16)
C8A 0.024(2) 0.030(2) 0.0220(19) -0.0020(16) 0.0000(15) -0.0014(17)
C1B 0.028(2) 0.039(2) 0.024(2) 0.0028(18) 0.0056(17) 0.0007(18)
C2B 0.024(2) 0.040(2) 0.025(2) -0.0015(18) 0.0095(16) -0.0006(18)
C3B 0.0216(19) 0.026(2) 0.032(2) 0.0018(17) 0.0001(16) 0.0001(16)
C4B 0.025(2) 0.031(2) 0.026(2) -0.0003(17) -0.0016(16) 0.0013(17)
C5B 0.028(2) 0.039(2) 0.0234(19) -0.0036(18) 0.0086(16) 0.0000(19)
C6B 0.025(2) 0.037(2) 0.028(2) -0.0016(18) 0.0099(16) -0.0018(18)
C7B 0.021(2) 0.041(3) 0.030(2) -0.0005(18) 0.0013(16) -0.0028(18)
C8B 0.027(2) 0.046(3) 0.027(2) -0.0002(19) 0.0020(17) 0.0011(19)
C1M 0.0201(18) 0.023(2) 0.0267(19) -0.0005(15) 0.0048(15) -0.0015(15)
C2M 0.028(2) 0.026(2) 0.0212(19) 0.0023(16) 0.0009(15) 0.0020(17)
C3M 0.0222(19) 0.024(2) 0.0263(19) -0.0014(16) 0.0056(15) 0.0028(16)
C4M 0.025(2) 0.028(2) 0.0234(19) -0.0010(16) 0.0008(16) 0.0011(16)
C1 0.025(2) 0.029(2) 0.0212(19) -0.0010(16) 0.0038(15) 0.0016(16)
C2 0.030(2) 0.027(2) 0.036(2) -0.0005(18) 0.0075(18) 0.0008(17)
C3 0.024(2) 0.038(3) 0.041(2) 0.001(2) 0.0060(18) 0.0045(19)
C4 0.0180(19) 0.047(3) 0.038(2) -0.005(2) 0.0066(17) 0.0019(19)
C5 0.0206(19) 0.042(3) 0.027(2) -0.0035(18) 0.0058(16) -0.0033(18)
C6 0.026(2) 0.026(2) 0.0226(19) -0.0006(16) 0.0050(16) 0.0001(16)
C7 0.030(2) 0.030(2) 0.0214(19) 0.0011(16) 0.0008(16) -0.0082(18)
C8 0.034(2) 0.027(2) 0.024(2) -0.0025(16) -0.0038(17) -0.0008(18)
C9 0.048(3) 0.034(3) 0.038(3) -0.008(2) -0.009(2) -0.001(2)
C10 0.050(3) 0.041(3) 0.033(2) 0.004(2) -0.009(2) -0.002(2)
C11 0.038(3) 0.033(3) 0.048(3) -0.005(2) 0.007(2) 0.006(2)
C12 0.0195(19) 0.042(2) 0.0216(19) 0.0001(17) 0.0045(15) 0.0051(17)
C13 0.042(3) 0.039(3) 0.027(2) 0.0048(19) 0.0039(19) 0.006(2)
C14 0.047(3) 0.061(3) 0.027(2) 0.011(2) 0.006(2) 0.004(3)
C15 0.041(3) 0.069(4) 0.020(2) 0.002(2) 0.0018(19) 0.011(2)
C16 0.036(2) 0.057(3) 0.018(2) -0.0069(19) 0.0021(17) 0.000(2)
C17 0.027(2) 0.042(2) 0.0190(19) -0.0006(17) 0.0027(16) 0.0003(19)
C18 0.040(3) 0.045(3) 0.031(2) -0.011(2) 0.0074(19) -0.004(2)
C19 0.036(2) 0.034(2) 0.036(2) -0.0128(19) 0.0093(19) -0.0013(19)
C20 0.040(3) 0.040(3) 0.060(3) -0.016(2) 0.012(2) -0.005(2)
C21 0.041(3) 0.043(3) 0.043(3) -0.008(2) 0.009(2) -0.003(2)
C22 0.047(3) 0.039(3) 0.039(3) -0.006(2) 0.014(2) 0.001(2)
C23 0.0202(19) 0.035(2) 0.026(2) 0.0034(17) 0.0058(16) -0.0002(17)
C24 0.030(2) 0.036(2) 0.032(2) 0.0014(18) 0.0087(18) -0.0007(19)
C25 0.031(2) 0.046(3) 0.040(3) 0.004(2) 0.008(2) -0.010(2)
C26 0.025(2) 0.058(3) 0.036(2) 0.008(2) 0.0083(18) -0.003(2)
C27 0.026(2) 0.046(3) 0.033(2) 0.003(2) 0.0052(18) 0.008(2)
C28 0.024(2) 0.036(2) 0.029(2) 0.0047(18) 0.0062(17) 0.0016(18)
C29 0.028(2) 0.033(2) 0.033(2) 0.0021(18) 0.0026(18) 0.0102(18)
C30 0.031(2) 0.035(2) 0.033(2) 0.0001(19) 0.0003(18) 0.0028(19)
C31 0.058(3) 0.062(4) 0.043(3) -0.011(3) 0.001(3) -0.003(3)
C32 0.059(3) 0.042(3) 0.059(3) 0.018(3) -0.008(3) -0.008(3)
C33 0.040(3) 0.044(3) 0.077(4) -0.004(3) 0.018(3) -0.005(2)
C34 0.025(2) 0.039(2) 0.0218(19) -0.0005(17) 0.0026(16) -0.0007(18)
C35 0.034(2) 0.044(3) 0.025(2) -0.0040(19) 0.0002(18) 0.004(2)
C36 0.039(3) 0.055(3) 0.028(2) -0.008(2) 0.0002(19) 0.001(2)
C37 0.050(3) 0.068(4) 0.022(2) 0.005(2) 0.000(2) -0.003(3)
C38 0.054(3) 0.050(3) 0.026(2) 0.007(2) -0.004(2) -0.012(2)
C39 0.030(2) 0.041(3) 0.026(2) 0.0032(18) 0.0012(17) -0.0088(19)
C40 0.032(2) 0.042(3) 0.040(3) 0.010(2) -0.003(2) -0.010(2)
C41 0.037(2) 0.034(2) 0.041(3) 0.007(2) -0.003(2) -0.002(2)
C42 0.042(3) 0.052(3) 0.050(3) -0.005(2) 0.001(2) -0.002(2)
C43 0.063(4) 0.035(3) 0.073(4) 0.009(3) -0.010(3) 0.003(3)
C44 0.043(3) 0.048(3) 0.059(3) -0.001(3) 0.013(2) -0.003(2)
Fe2 0.0181(3) 0.0229(3) 0.0208(3) 0.0011(2) 0.0021(2) 0.0002(2)
N02 0.0284(19) 0.0291(19) 0.039(2) 0.0042(16) 0.0066(16) -0.0006(16)
O04 0.038(4) 0.039(4) 0.076(6) 0.001(4) 0.007(4) 0.006(3)
O05 0.048(5) 0.041(5) 0.068(6) -0.004(4) -0.012(4) -0.010(4)
O04A 0.082(5) 0.025(3) 0.049(4) 0.005(3) 0.009(4) -0.006(3)
O05A 0.078(5) 0.036(4) 0.042(4) -0.009(3) 0.022(3) 0.004(3)
C02 0.024(2) 0.036(3) 0.024(2) 0.0052(18) -0.0001(16) -0.0003(18)
O06 0.062(2) 0.0267(19) 0.061(2) -0.0111(16) 0.0051(18) -0.0007(16)
O5 0.0259(16) 0.047(2) 0.054(2) -0.0073(16) -0.0003(14) 0.0075(14)
O6 0.115(4) 0.047(2) 0.062(3) -0.0003(19) 0.042(3) -0.031(2)
O7 0.039(2) 0.045(2) 0.087(3) -0.011(2) -0.0067(19) -0.0139(17)
O8 0.111(4) 0.078(3) 0.085(3) -0.004(3) 0.067(3) 0.022(3)
N9 0.0228(16) 0.0239(17) 0.0217(16) 0.0000(13) 0.0021(13) -0.0013(13)
N10 0.0173(15) 0.0291(18) 0.0240(16) 0.0056(14) 0.0016(13) 0.0021(13)
N11 0.0197(15) 0.0246(17) 0.0219(16) 0.0014(13) 0.0013(13) -0.0021(13)
N12 0.0197(16) 0.0243(17) 0.0219(16) -0.0020(13) 0.0029(13) -0.0016(13)
N13 0.0199(17) 0.040(2) 0.042(2) -0.0036(17) -0.0032(16) 0.0018(16)
N14 0.043(2) 0.031(2) 0.0301(19) 0.0048(15) 0.0130(17) -0.0014(17)
N15 0.0245(18) 0.035(2) 0.051(2) -0.0082(18) -0.0063(17) -0.0027(17)
N16 0.041(2) 0.045(2) 0.0266(19) -0.0077(17) 0.0119(16) 0.0017(18)
C9A 0.0223(19) 0.026(2) 0.0244(19) -0.0019(16) 0.0037(15) -0.0025(16)
C10A 0.0172(18) 0.026(2) 0.0270(19) 0.0016(16) 0.0025(15) -0.0002(15)
C11A 0.023(2) 0.038(2) 0.030(2) 0.0102(18) -0.0006(17) 0.0012(18)
C12A 0.026(2) 0.033(2) 0.0214(19) 0.0068(16) 0.0027(16) 0.0023(17)
C13A 0.026(2) 0.025(2) 0.0226(19) 0.0012(15) 0.0054(15) -0.0042(16)
C14A 0.0199(18) 0.027(2) 0.028(2) -0.0004(16) 0.0026(15) -0.0030(16)
C15A 0.0217(19) 0.021(2) 0.0243(19) -0.0012(15) -0.0025(15) -0.0019(15)
C16A 0.030(2) 0.025(2) 0.0166(17) -0.0029(15) 0.0008(15) -0.0043(16)
C9B 0.030(2) 0.037(2) 0.027(2) 0.0020(18) 0.0094(17) -0.0028(19)
C10B 0.0195(19) 0.031(2) 0.031(2) -0.0006(17) 0.0043(16) -0.0016(16)
C11B 0.021(2) 0.077(4) 0.034(2) 0.023(2) -0.0035(18) -0.006(2)
C12B 0.027(2) 0.062(3) 0.029(2) 0.014(2) -0.0028(18) 0.001(2)
C13B 0.023(2) 0.041(3) 0.033(2) 0.0091(19) 0.0064(17) -0.0009(19)
C14B 0.022(2) 0.040(3) 0.033(2) 0.0087(19) 0.0026(17) 0.0003(18)
C15B 0.024(2) 0.030(2) 0.025(2) -0.0023(16) -0.0055(16) 0.0023(17)
C16B 0.031(2) 0.032(2) 0.0185(18) -0.0015(16) 0.0019(16) -0.0011(18)
C5M 0.0206(19) 0.029(2) 0.034(2) 0.0064(17) 0.0019(16) 0.0005(16)
C6M 0.026(2) 0.028(2) 0.0235(19) 0.0030(16) 0.0040(16) -0.0016(17)
C7M 0.0229(19) 0.022(2) 0.0251(19) -0.0013(15) -0.0024(15) -0.0018(16)
C8M 0.027(2) 0.025(2) 0.0233(19) -0.0018(16) 0.0059(16) -0.0024(16)
C45 0.022(2) 0.038(2) 0.030(2) 0.0100(18) 0.0000(16) -0.0026(18)
C46 0.030(2) 0.040(3) 0.046(3) 0.019(2) -0.003(2) -0.004(2)
C47 0.029(2) 0.043(3) 0.061(3) 0.013(2) -0.004(2) -0.013(2)
C48 0.022(2) 0.047(3) 0.048(3) 0.013(2) -0.0062(19) -0.008(2)
C49 0.022(2) 0.044(3) 0.037(2) 0.010(2) -0.0011(18) -0.0003(19)
C50 0.024(2) 0.039(2) 0.027(2) 0.0072(18) 0.0037(16) -0.0043(18)
C51 0.033(2) 0.037(3) 0.031(2) -0.0023(19) 0.0029(18) 0.0008(19)
C52 0.037(3) 0.042(3) 0.041(3) -0.013(2) 0.004(2) 0.000(2)
C53 0.053(3) 0.048(3) 0.041(3) -0.006(2) 0.002(2) 0.006(3)
C54 0.071(4) 0.062(4) 0.042(3) -0.003(3) 0.004(3) -0.023(3)
C55 0.033(3) 0.066(4) 0.084(4) -0.032(3) 0.002(3) -0.004(3)
C56 0.0207(19) 0.034(2) 0.025(2) 0.0038(17) 0.0034(15) 0.0007(17)
C57 0.049(3) 0.033(2) 0.031(2) 0.0000(19) 0.012(2) -0.009(2)
C58 0.054(3) 0.038(3) 0.032(2) -0.006(2) 0.015(2) -0.003(2)
C59 0.037(2) 0.047(3) 0.024(2) 0.0059(19) 0.0087(18) -0.005(2)
C60 0.034(2) 0.038(3) 0.028(2) 0.0081(18) 0.0055(18) 0.0032(19)
C61 0.025(2) 0.031(2) 0.0229(19) 0.0033(16) 0.0029(15) 0.0005(17)
C62 0.042(3) 0.035(3) 0.047(3) 0.002(2) 0.013(2) -0.005(2)
C63 0.050(3) 0.029(2) 0.055(3) -0.008(2) 0.016(2) -0.001(2)
C64 0.057(7) 0.069(8) 0.075(8) -0.033(6) 0.005(6) -0.002(6)
C65 0.048(5) 0.048(6) 0.055(6) -0.011(5) 0.013(4) 0.005(4)
C66 0.129(12) 0.039(6) 0.101(10) -0.015(6) 0.071(9) -0.012(7)
C67 0.0228(19) 0.032(2) 0.0229(19) 0.0032(16) 0.0018(15) 0.0004(17)
C68 0.028(2) 0.031(2) 0.031(2) 0.0003(18) 0.0012(17) 0.0002(18)
C69 0.027(2) 0.038(3) 0.050(3) 0.005(2) 0.003(2) 0.0082(19)
C70 0.023(2) 0.039(3) 0.050(3) 0.007(2) -0.004(2) 0.0021(19)
C71 0.027(2) 0.039(3) 0.041(3) 0.001(2) -0.0035(19) -0.0063(19)
C72 0.026(2) 0.030(2) 0.035(2) 0.0008(18) 0.0042(17) -0.0023(18)
C73 0.034(2) 0.031(2) 0.031(2) -0.0024(18) 0.0045(18) -0.0114(19)
C74 0.047(3) 0.028(2) 0.048(3) -0.009(2) 0.010(2) -0.005(2)
C75 0.066(5) 0.055(5) 0.067(5) 0.014(4) 0.020(4) 0.025(4)
C76 0.078(6) 0.046(5) 0.119(8) -0.042(5) 0.032(6) -0.014(4)
C77 0.058(5) 0.061(5) 0.071(5) 0.010(4) 0.039(4) 0.011(4)
C78 0.023(2) 0.041(3) 0.024(2) -0.0007(18) 0.0036(16) -0.0102(18)
C79 0.042(3) 0.046(3) 0.030(2) 0.004(2) 0.004(2) -0.011(2)
C80 0.055(3) 0.061(4) 0.036(3) 0.015(2) 0.005(2) -0.020(3)
C81 0.046(3) 0.085(4) 0.025(2) 0.001(3) 0.008(2) -0.022(3)
C82 0.039(3) 0.072(4) 0.024(2) -0.003(2) 0.0088(19) -0.011(3)
C83 0.023(2) 0.055(3) 0.026(2) -0.008(2) 0.0030(17) -0.011(2)
C84 0.036(3) 0.059(3) 0.049(3) -0.019(3) 0.012(2) -0.002(2)
C85 0.036(3) 0.046(3) 0.061(3) -0.003(3) 0.007(2) 0.007(2)
C86 0.103(6) 0.069(5) 0.120(7) -0.008(5) 0.040(5) 0.034(4)
C87 0.047(3) 0.054(4) 0.092(5) 0.009(3) -0.011(3) -0.010(3)
C88 0.044(3) 0.078(4) 0.064(4) 0.006(3) -0.011(3) -0.005(3)
K1 0.0310(5) 0.0289(5) 0.0276(4) 0.0010(4) -0.0007(4) -0.0020(4)
O9 0.099(4) 0.108(4) 0.047(2) 0.023(2) -0.026(2) -0.071(3)
O10 0.0240(19) 0.231(7) 0.032(2) 0.001(3) -0.0011(16) 0.007(3)
O11 0.0284(15) 0.0365(17) 0.0282(15) -0.0014(13) 0.0053(12) 0.0051(13)
O12 0.069(2) 0.0319(18) 0.0395(18) 0.0000(14) -0.0223(17) 0.0067(17)
O13 0.069(3) 0.133(4) 0.037(2) 0.003(2) 0.019(2) 0.052(3)
O14 0.073(3) 0.059(2) 0.046(2) 0.0049(18) 0.0114(19) -0.036(2)
N17 0.185(7) 0.042(3) 0.054(3) -0.015(2) -0.059(4) 0.041(4)
N18 0.095(4) 0.058(3) 0.030(2) -0.003(2) 0.003(2) 0.043(3)
C89 0.153(9) 0.050(4) 0.087(6) -0.010(4) -0.034(6) 0.002(5)
C90 0.137(7) 0.033(3) 0.058(4) 0.010(3) -0.057(4) -0.033(4)
C91 0.134(10) 0.38(2) 0.047(5) 0.030(10) -0.033(6) -0.180(13)
C92 0.019(3) 0.365(19) 0.021(3) -0.024(7) -0.002(2) -0.021(6)
C93 0.058(4) 0.261(12) 0.040(4) -0.026(5) -0.006(3) 0.084(6)
C94 0.091(5) 0.185(9) 0.041(3) -0.024(4) -0.007(3) 0.104(6)
C95 0.088(4) 0.038(3) 0.040(3) -0.008(2) 0.011(3) 0.020(3)
C96 0.035(2) 0.046(3) 0.032(2) -0.010(2) 0.0066(19) 0.010(2)
C97 0.038(2) 0.050(3) 0.029(2) 0.009(2) 0.0025(19) 0.003(2)
C98 0.054(3) 0.041(3) 0.033(2) 0.000(2) -0.018(2) 0.003(2)
C99 0.145(7) 0.043(3) 0.050(3) -0.011(3) -0.039(4) 0.044(4)
C100 0.239(11) 0.039(4) 0.072(5) -0.018(3) -0.076(6) 0.050(5)
C101 0.199(11) 0.139(9) 0.069(5) -0.033(5) 0.020(6) 0.112(8)
C102 0.174(9) 0.171(9) 0.045(4) -0.009(5) 0.026(5) 0.120(8)
C103 0.041(3) 0.204(10) 0.041(3) 0.034(5) 0.021(3) 0.018(5)
C104 0.062(4) 0.182(9) 0.051(4) 0.030(5) 0.004(3) -0.060(5)
C105 0.193(9) 0.047(4) 0.048(4) 0.007(3) -0.005(5) -0.065(5)
C106 0.209(10) 0.036(3) 0.050(4) 0.005(3) 0.010(5) 0.033(5)
K2 0.0321(5) 0.0382(5) 0.0368(5) 0.0015(4) 0.0017(4) 0.0025(4)
O15 0.0343(18) 0.059(2) 0.062(2) -0.0011(19) -0.0048(17) 0.0020(17)
O16 0.070(3) 0.106(4) 0.043(2) 0.006(2) -0.003(2) 0.037(3)
O17 0.058(2) 0.065(3) 0.057(2) -0.016(2) 0.0122(19) 0.013(2)
O18 0.048(2) 0.048(2) 0.102(3) 0.007(2) 0.007(2) 0.0091(19)
O19 0.051(2) 0.065(3) 0.055(2) -0.0138(19) -0.0015(18) 0.000(2)
O20 0.044(2) 0.053(2) 0.081(3) 0.005(2) 0.010(2) -0.0075(18)
N19 0.044(3) 0.069(3) 0.074(3) 0.021(3) 0.023(2) 0.007(2)
N20 0.066(3) 0.090(4) 0.046(3) 0.009(3) 0.020(2) 0.011(3)
C107 0.047(3) 0.082(5) 0.090(5) 0.017(4) 0.031(3) -0.003(3)
C108 0.029(3) 0.065(4) 0.119(6) 0.006(4) 0.012(3) -0.009(3)
C109 0.046(3) 0.105(6) 0.081(5) -0.011(4) -0.025(3) 0.017(4)
C110 0.070(4) 0.116(6) 0.065(4) 0.014(4) -0.015(4) 0.043(5)
C111 0.094(6) 0.142(8) 0.052(4) 0.039(5) 0.001(4) 0.038(5)
C112 0.104(6) 0.147(8) 0.043(4) 0.027(4) 0.025(4) 0.031(6)
C113 0.071(4) 0.106(6) 0.058(4) 0.011(4) 0.034(3) 0.017(4)
C114 0.058(4) 0.117(6) 0.055(4) -0.027(4) 0.015(3) 0.019(4)
C115 0.060(4) 0.056(4) 0.116(6) -0.036(4) 0.001(4) 0.017(3)
C116 0.052(4) 0.041(3) 0.112(6) 0.001(3) 0.002(4) 0.012(3)
C117 0.071(4) 0.053(4) 0.118(6) 0.039(4) 0.022(4) 0.008(3)
C118 0.064(4) 0.066(5) 0.131(7) 0.043(4) 0.028(4) -0.002(4)
C119 0.081(5) 0.105(6) 0.042(3) 0.015(3) 0.027(3) 0.017(4)
C120 0.062(4) 0.118(6) 0.041(3) -0.012(4) 0.009(3) 0.019(4)
C121 0.065(4) 0.077(5) 0.070(4) -0.028(4) -0.006(3) 0.001(4)
C122 0.066(4) 0.056(4) 0.075(4) -0.016(3) -0.016(3) -0.013(3)
C123 0.056(4) 0.060(4) 0.090(5) 0.011(3) 0.015(3) -0.009(3)
C124 0.078(5) 0.067(5) 0.095(5) 0.028(4) 0.041(4) -0.004(4)
Cl1 0.147(2) 0.0515(10) 0.0955(14) -0.0069(9) -0.0330(13) 0.0175(11)
C125 0.053(3) 0.047(3) 0.046(3) -0.003(2) -0.003(2) -0.005(3)
C126 0.053(3) 0.067(4) 0.040(3) -0.008(3) -0.001(2) -0.001(3)
C127 0.041(3) 0.072(4) 0.056(3) -0.004(3) -0.004(3) 0.003(3)
C128 0.030(3) 0.072(4) 0.070(4) -0.020(3) 0.010(3) 0.006(3)
C129 0.036(3) 0.079(4) 0.045(3) -0.020(3) 0.015(2) -0.020(3)
C130 0.048(3) 0.070(4) 0.036(3) 0.002(3) 0.000(2) -0.012(3)
C131 0.107(6) 0.073(5) 0.083(5) -0.011(4) 0.004(5) 0.018(5)
C132 0.061(4) 0.094(5) 0.062(4) -0.020(4) -0.004(3) 0.021(4)
C133 0.071(5) 0.094(6) 0.076(5) 0.017(4) 0.013(4) 0.032(4)
C134 0.093(6) 0.092(6) 0.091(6) -0.022(5) -0.024(5) 0.029(5)
C135 0.080(5) 0.077(5) 0.063(4) 0.006(4) -0.003(4) 0.004(4)
C136 0.077(5) 0.082(5) 0.103(6) -0.007(5) -0.022(5) 0.003(4)
Cl2 0.0718(18) 0.0501(15) 0.0507(15) 0.0092(11) -0.0003(12) -0.0099(12)
Cl2A 0.196(10) 0.254(13) 0.281(13) -0.161(11) -0.108(9) 0.074(9)

loop_
_atom_type_symbol
_atom_type_description
_atom_type_scat_dispersion_real
_atom_type_scat_dispersion_imag
_atom_type_scat_source
C C 0.0033 0.0016 'International Tables Vol C Tables 4.2.6.8 and 6.1.1.4'
H H 0.0000 0.0000 'International Tables Vol C Tables 4.2.6.8 and 6.1.1.4'
N N 0.0061 0.0033 'International Tables Vol C Tables 4.2.6.8 and 6.1.1.4'
O O 0.0106 0.0060 'International Tables Vol C Tables 4.2.6.8 and 6.1.1.4'
Cl Cl 0.1484 0.1585 'International Tables Vol C Tables 4.2.6.8 and 6.1.1.4'
K K 0.2009 0.2494 'International Tables Vol C Tables 4.2.6.8 and 6.1.1.4'
Fe Fe 0.3463 0.8444 'International Tables Vol C Tables 4.2.6.8 and 6.1.1.4'

loop_
_geom_angle_atom_site_label_1
_geom_angle_atom_site_label_2
_geom_angle_atom_site_label_3
_geom_angle
_geom_angle_site_symmetry_1
_geom_angle_site_symmetry_3
_geom_angle_publ_flag
C01 Fe1 N3 88.69(15) . . ?
C01 Fe1 N1 94.70(15) . . ?
N3 Fe1 N1 176.61(14) . . ?
C01 Fe1 N2 91.38(16) . . ?
N3 Fe1 N2 90.51(13) . . ?
N1 Fe1 N2 89.22(13) . . ?
C01 Fe1 N4 90.54(16) . . ?
N3 Fe1 N4 89.80(13) . . ?
N1 Fe1 N4 90.35(13) . . ?
N2 Fe1 N4 178.06(14) . . ?
C01 Fe1 N01 177.57(15) . . ?
N3 Fe1 N01 88.90(13) . . ?
N1 Fe1 N01 87.72(13) . . ?
N2 Fe1 N01 88.88(13) . . ?
N4 Fe1 N01 89.21(14) . . ?
O01 N01 O02 117.9(4) . . ?
O01 N01 Fe1 120.8(3) . . ?
O02 N01 Fe1 121.3(3) . . ?
O03 C01 Fe1 175.5(4) . . ?
C2A N1 C1A 106.2(3) . . ?
C2A N1 Fe1 127.4(3) . . ?
C1A N1 Fe1 126.3(3) . . ?
C3A N2 C4A 105.7(3) . . ?
C3A N2 Fe1 127.8(2) . . ?
C4A N2 Fe1 126.5(2) . . ?
C5A N3 C6A 106.3(3) . . ?
C5A N3 Fe1 126.8(3) . . ?
C6A N3 Fe1 126.9(3) . . ?
C7A N4 C8A 105.2(3) . . ?
C7A N4 Fe1 127.6(3) . . ?
C8A N4 Fe1 127.2(3) . . ?
C7 N5 C6 131.2(3) . . ?
C7 N5 H5N 115(3) . . ?
C6 N5 H5N 113(3) . . ?
C18 N6 C17 127.9(4) . . ?
C18 N6 H6N 116(4) . . ?
C17 N6 H6N 116(4) . . ?
C29 N7 C28 130.1(4) . . ?
C29 N7 H7N 115(4) . . ?
C28 N7 H7N 114(4) . . ?
C40 N8 C39 126.8(4) . . ?
C40 N8 H8N 109(4) . . ?
C39 N8 H8N 123(4) . . ?
N1 C1A C4M 126.0(3) . . ?
N1 C1A C1B 109.6(3) . . ?
C4M C1A C1B 124.3(4) . . ?
N1 C2A C1M 126.1(3) . . ?
N1 C2A C2B 109.6(3) . . ?
C1M C2A C2B 124.2(3) . . ?
N2 C3A C1M 125.5(4) . . ?
N2 C3A C3B 110.7(3) . . ?
C1M C3A C3B 123.5(3) . . ?
N2 C4A C2M 125.8(3) . . ?
N2 C4A C4B 110.0(3) . . ?
C2M C4A C4B 124.1(3) . . ?
N3 C5A C2M 126.1(3) . . ?
N3 C5A C5B 109.4(3) . . ?
C2M C5A C5B 124.5(4) . . ?
N3 C6A C3M 126.2(3) . . ?
N3 C6A C6B 109.8(3) . . ?
C3M C6A C6B 123.9(3) . . ?
N4 C7A C3M 124.5(4) . . ?
N4 C7A C7B 110.5(3) . . ?
C3M C7A C7B 124.8(4) . . ?
N4 C8A C4M 124.9(4) . . ?
N4 C8A C8B 110.3(3) . . ?
C4M C8A C8B 124.8(4) . . ?
C2B C1B C1A 107.3(4) . . ?
C2B C1B H1B1 126.4 . . ?
C1A C1B H1B1 126.4 . . ?
C1B C2B C2A 107.3(3) . . ?
C1B C2B H2B1 126.4 . . ?
C2A C2B H2B1 126.4 . . ?
C4B C3B C3A 106.7(3) . . ?
C4B C3B H3B1 126.7 . . ?
C3A C3B H3B1 126.7 . . ?
C3B C4B C4A 106.9(4) . . ?
C3B C4B H4B1 126.5 . . ?
C4A C4B H4B1 126.5 . . ?
C6B C5B C5A 107.7(4) . . ?
C6B C5B H5B1 126.1 . . ?
C5A C5B H5B1 126.1 . . ?
C5B C6B C6A 106.7(3) . . ?
C5B C6B H6B1 126.6 . . ?
C6A C6B H6B1 126.6 . . ?
C8B C7B C7A 106.8(4) . . ?
C8B C7B H7B1 126.6 . . ?
C7A C7B H7B1 126.6 . . ?
C7B C8B C8A 107.2(4) . . ?
C7B C8B H8B1 126.4 . . ?
C8A C8B H8B1 126.4 . . ?
C2A C1M C3A 123.0(3) . . ?
C2A C1M C1 118.0(3) . . ?
C3A C1M C1 118.8(3) . . ?
C4A C2M C5A 123.9(4) . . ?
C4A C2M C12 119.0(3) . . ?
C5A C2M C12 117.1(3) . . ?
C6A C3M C7A 124.1(4) . . ?
C6A C3M C23 117.2(3) . . ?
C7A C3M C23 118.5(3) . . ?
C8A C4M C1A 124.6(4) . . ?
C8A C4M C34 118.5(4) . . ?
C1A C4M C34 116.8(3) . . ?
C2 C1 C6 118.6(4) . . ?
C2 C1 C1M 120.8(4) . . ?
C6 C1 C1M 120.6(3) . . ?
C3 C2 C1 121.5(4) . . ?
C3 C2 H2 119.2 . . ?
C1 C2 H2 119.2 . . ?
C4 C3 C2 119.0(4) . . ?
C4 C3 H3 120.5 . . ?
C2 C3 H3 120.5 . . ?
C3 C4 C5 121.5(4) . . ?
C3 C4 H4 119.3 . . ?
C5 C4 H4 119.3 . . ?
C4 C5 C6 119.2(4) . . ?
C4 C5 H5 120.4 . . ?
C6 C5 H5 120.4 . . ?
C1 C6 C5 120.2(4) . . ?
C1 C6 N5 116.8(3) . . ?
C5 C6 N5 123.0(4) . . ?
O1 C7 N5 123.2(4) . . ?
O1 C7 C8 121.6(4) . . ?
N5 C7 C8 115.3(3) . . ?
C11 C8 C10 109.3(4) . . ?
C11 C8 C7 114.2(4) . . ?
C10 C8 C7 108.2(3) . . ?
C11 C8 C9 110.1(4) . . ?
C10 C8 C9 107.8(4) . . ?
C7 C8 C9 107.0(3) . . ?
C8 C9 H9A 109.5 . . ?
C8 C9 H9B 109.5 . . ?
H9A C9 H9B 109.5 . . ?
C8 C9 H9C 109.5 . . ?
H9A C9 H9C 109.5 . . ?
H9B C9 H9C 109.5 . . ?
C8 C10 H10A 109.5 . . ?
C8 C10 H10B 109.5 . . ?
H10A C10 H10B 109.5 . . ?
C8 C10 H10C 109.5 . . ?
H10A C10 H10C 109.5 . . ?
H10B C10 H10C 109.5 . . ?
C8 C11 H11A 109.5 . . ?
C8 C11 H11B 109.5 . . ?
H11A C11 H11B 109.5 . . ?
C8 C11 H11C 109.5 . . ?
H11A C11 H11C 109.5 . . ?
H11B C11 H11C 109.5 . . ?
C13 C12 C17 119.7(4) . . ?
C13 C12 C2M 119.1(4) . . ?
C17 C12 C2M 121.2(4) . . ?
C12 C13 C14 120.7(5) . . ?
C12 C13 H13 119.6 . . ?
C14 C13 H13 119.6 . . ?
C15 C14 C13 118.8(5) . . ?
C15 C14 H14 120.6 . . ?
C13 C14 H14 120.6 . . ?
C14 C15 C16 121.9(4) . . ?
C14 C15 H15 119.0 . . ?
C16 C15 H15 119.0 . . ?
C15 C16 C17 119.9(5) . . ?
C15 C16 H16 120.1 . . ?
C17 C16 H16 120.1 . . ?
C12 C17 C16 119.0(4) . . ?
C12 C17 N6 118.7(3) . . ?
C16 C17 N6 122.2(4) . . ?
O2 C18 N6 122.7(5) . . ?
O2 C18 C19 120.9(4) . . ?
N6 C18 C19 116.4(4) . . ?
C18 C19 C20 109.3(4) . . ?
C18 C19 C22 110.9(4) . . ?
C20 C19 C22 108.9(4) . . ?
C18 C19 C21 109.1(4) . . ?
C20 C19 C21 110.1(4) . . ?
C22 C19 C21 108.5(4) . . ?
C19 C20 H20A 109.5 . . ?
C19 C20 H20B 109.5 . . ?
H20A C20 H20B 109.5 . . ?
C19 C20 H20C 109.5 . . ?
H20A C20 H20C 109.5 . . ?
H20B C20 H20C 109.5 . . ?
C19 C21 H21A 109.5 . . ?
C19 C21 H21B 109.5 . . ?
H21A C21 H21B 109.5 . . ?
C19 C21 H21C 109.5 . . ?
H21A C21 H21C 109.5 . . ?
H21B C21 H21C 109.5 . . ?
C19 C22 H22A 109.5 . . ?
C19 C22 H22B 109.5 . . ?
H22A C22 H22B 109.5 . . ?
C19 C22 H22C 109.5 . . ?
H22A C22 H22C 109.5 . . ?
H22B C22 H22C 109.5 . . ?
C24 C23 C28 119.2(4) . . ?
C24 C23 C3M 121.2(4) . . ?
C28 C23 C3M 119.5(4) . . ?
C25 C24 C23 120.7(4) . . ?
C25 C24 H24 119.6 . . ?
C23 C24 H24 119.6 . . ?
C26 C25 C24 119.6(4) . . ?
C26 C25 H25 120.2 . . ?
C24 C25 H25 120.2 . . ?
C25 C26 C27 121.2(4) . . ?
C25 C26 H26 119.4 . . ?
C27 C26 H26 119.4 . . ?
C26 C27 C28 119.9(4) . . ?
C26 C27 H27 120.0 . . ?
C28 C27 H27 120.0 . . ?
C27 C28 N7 123.7(4) . . ?
C27 C28 C23 119.3(4) . . ?
N7 C28 C23 117.0(3) . . ?
O3 C29 N7 121.9(4) . . ?
O3 C29 C30 121.6(4) . . ?
N7 C29 C30 116.5(4) . . ?
C32 C30 C31 108.4(4) . . ?
C32 C30 C33 110.2(4) . . ?
C31 C30 C33 108.5(4) . . ?
C32 C30 C29 107.9(4) . . ?
C31 C30 C29 108.6(4) . . ?
C33 C30 C29 113.2(4) . . ?
C30 C31 H31A 109.5 . . ?
C30 C31 H31B 109.5 . . ?
H31A C31 H31B 109.5 . . ?
C30 C31 H31C 109.5 . . ?
H31A C31 H31C 109.5 . . ?
H31B C31 H31C 109.5 . . ?
C30 C32 H32A 109.5 . . ?
C30 C32 H32B 109.5 . . ?
H32A C32 H32B 109.5 . . ?
C30 C32 H32C 109.5 . . ?
H32A C32 H32C 109.5 . . ?
H32B C32 H32C 109.5 . . ?
C30 C33 H33A 109.5 . . ?
C30 C33 H33B 109.5 . . ?
H33A C33 H33B 109.5 . . ?
C30 C33 H33C 109.5 . . ?
H33A C33 H33C 109.5 . . ?
H33B C33 H33C 109.5 . . ?
C35 C34 C39 119.0(4) . . ?
C35 C34 C4M 119.5(4) . . ?
C39 C34 C4M 121.4(4) . . ?
C36 C35 C34 121.5(5) . . ?
C36 C35 H35 119.3 . . ?
C34 C35 H35 119.3 . . ?
C37 C36 C35 118.8(5) . . ?
C37 C36 H36 120.6 . . ?
C35 C36 H36 120.6 . . ?
C36 C37 C38 121.0(4) . . ?
C36 C37 H37 119.5 . . ?
C38 C37 H37 119.5 . . ?
C37 C38 C39 120.8(5) . . ?
C37 C38 H38 119.6 . . ?
C39 C38 H38 119.6 . . ?
C38 C39 C34 118.8(4) . . ?
C38 C39 N8 122.2(4) . . ?
C34 C39 N8 118.9(4) . . ?
O4 C40 N8 122.3(5) . . ?
O4 C40 C41 121.4(5) . . ?
N8 C40 C41 116.2(4) . . ?
C42 C41 C44 109.7(4) . . ?
C42 C41 C43 109.5(4) . . ?
C44 C41 C43 109.2(4) . . ?
C42 C41 C40 110.1(4) . . ?
C44 C41 C40 110.3(4) . . ?
C43 C41 C40 108.1(4) . . ?
C41 C42 H42A 109.5 . . ?
C41 C42 H42B 109.5 . . ?
H42A C42 H42B 109.5 . . ?
C41 C42 H42C 109.5 . . ?
H42A C42 H42C 109.5 . . ?
H42B C42 H42C 109.5 . . ?
C41 C43 H43A 109.5 . . ?
C41 C43 H43B 109.5 . . ?
H43A C43 H43B 109.5 . . ?
C41 C43 H43C 109.5 . . ?
H43A C43 H43C 109.5 . . ?
H43B C43 H43C 109.5 . . ?
C41 C44 H44A 109.5 . . ?
C41 C44 H44B 109.5 . . ?
H44A C44 H44B 109.5 . . ?
C41 C44 H44C 109.5 . . ?
H44A C44 H44C 109.5 . . ?
H44B C44 H44C 109.5 . . ?
C02 Fe2 N12 92.48(16) . . ?
C02 Fe2 N10 90.12(16) . . ?
N12 Fe2 N10 177.39(14) . . ?
C02 Fe2 N11 90.96(16) . . ?
N12 Fe2 N11 89.79(13) . . ?
N10 Fe2 N11 90.20(13) . . ?
C02 Fe2 N9 90.99(16) . . ?
N12 Fe2 N9 90.36(13) . . ?
N10 Fe2 N9 89.56(13) . . ?
N11 Fe2 N9 178.04(14) . . ?
C02 Fe2 N02 179.44(17) . . ?
N12 Fe2 N02 87.95(14) . . ?
N10 Fe2 N02 89.44(14) . . ?
N11 Fe2 N02 88.69(14) . . ?
N9 Fe2 N02 89.36(13) . . ?
O04 N02 O05A 74.9(6) . . ?
O04 N02 O04A 69.0(5) . . ?
O05A N02 O04A 116.5(5) . . ?
O04 N02 O05 117.5(6) . . ?
O05A N02 O05 67.7(6) . . ?
O04A N02 O05 85.2(6) . . ?
O04 N02 Fe2 122.7(5) . . ?
O05A N02 Fe2 123.1(4) . . ?
O04A N02 Fe2 120.2(4) . . ?
O05 N02 Fe2 119.5(4) . . ?
O06 C02 Fe2 177.5(4) . . ?
C9A N9 C10A 105.8(3) . . ?
C9A N9 Fe2 126.8(3) . . ?
C10A N9 Fe2 127.4(3) . . ?
C11A N10 C12A 105.5(3) . . ?
C11A N10 Fe2 127.4(3) . . ?
C12A N10 Fe2 127.1(3) . . ?
C14A N11 C13A 105.8(3) . . ?
C14A N11 Fe2 127.4(3) . . ?
C13A N11 Fe2 126.8(3) . . ?
C16A N12 C15A 105.4(3) . . ?
C16A N12 Fe2 127.3(3) . . ?
C15A N12 Fe2 127.2(2) . . ?
C51 N13 C50 129.7(4) . . ?
C51 N13 H13N 121(4) . . ?
C50 N13 H13N 110(4) . . ?
C62 N14 C61 127.5(4) . . ?
C62 N14 H14N 116(4) . . ?
C61 N14 H14N 116(4) . . ?
C73 N15 C72 129.0(4) . . ?
C73 N15 H15N 111(4) . . ?
C72 N15 H15N 117(4) . . ?
C84 N16 C83 130.1(4) . . ?
C84 N16 H16N 116(4) . . ?
C83 N16 H16N 114(4) . . ?
N9 C9A C8M 126.1(3) . . ?
N9 C9A C9B 109.9(3) . . ?
C8M C9A C9B 124.0(4) . . ?
N9 C10A C5M 125.6(3) . . ?
N9 C10A C10B 110.0(3) . . ?
C5M C10A C10B 124.5(4) . . ?
N10 C11A C5M 126.2(4) . . ?
N10 C11A C11B 110.3(4) . . ?
C5M C11A C11B 123.4(4) . . ?
N10 C12A C6M 125.6(4) . . ?
N10 C12A C12B 110.3(3) . . ?
C6M C12A C12B 124.1(4) . . ?
N11 C13A C6M 125.8(3) . . ?
N11 C13A C13B 109.6(3) . . ?
C6M C13A C13B 124.6(4) . . ?
N11 C14A C7M 125.6(3) . . ?
N11 C14A C14B 110.2(3) . . ?
C7M C14A C14B 124.1(4) . . ?
N12 C15A C7M 125.7(3) . . ?
N12 C15A C15B 109.8(3) . . ?
C7M C15A C15B 124.5(4) . . ?
N12 C16A C8M 125.4(3) . . ?
N12 C16A C16B 110.2(3) . . ?
C8M C16A C16B 124.4(3) . . ?
C10B C9B C9A 107.4(4) . . ?
C10B C9B H9B1 126.3 . . ?
C9A C9B H9B1 126.3 . . ?
C9B C10B C10A 107.0(4) . . ?
C9B C10B H101 126.5 . . ?
C10A C10B H101 126.5 . . ?
C12B C11B C11A 107.4(4) . . ?
C12B C11B H111 126.3 . . ?
C11A C11B H111 126.3 . . ?
C11B C12B C12A 106.5(4) . . ?
C11B C12B H121 126.8 . . ?
C12A C12B H121 126.8 . . ?
C14B C13B C13A 107.5(4) . . ?
C14B C13B H131 126.3 . . ?
C13A C13B H131 126.3 . . ?
C13B C14B C14A 106.8(4) . . ?
C13B C14B H141 126.6 . . ?
C14A C14B H141 126.6 . . ?
C16B C15B C15A 107.6(4) . . ?
C16B C15B H151 126.2 . . ?
C15A C15B H151 126.2 . . ?
C15B C16B C16A 107.1(3) . . ?
C15B C16B H161 126.5 . . ?
C16A C16B H161 126.5 . . ?
C10A C5M C11A 123.4(4) . . ?
C10A C5M C45 119.2(3) . . ?
C11A C5M C45 117.4(4) . . ?
C13A C6M C12A 124.6(4) . . ?
C13A C6M C56 119.0(3) . . ?
C12A C6M C56 116.4(3) . . ?
C15A C7M C14A 124.0(4) . . ?
C15A C7M C67 117.9(3) . . ?
C14A C7M C67 118.0(3) . . ?
C9A C8M C16A 123.9(3) . . ?
C9A C8M C78 119.0(3) . . ?
C16A C8M C78 117.1(4) . . ?
C50 C45 C46 118.1(4) . . ?
C50 C45 C5M 122.8(4) . . ?
C46 C45 C5M 119.1(4) . . ?
C47 C46 C45 121.6(5) . . ?
C47 C46 H46 119.2 . . ?
C45 C46 H46 119.2 . . ?
C48 C47 C46 119.5(5) . . ?
C48 C47 H47 120.3 . . ?
C46 C47 H47 120.3 . . ?
C47 C48 C49 120.7(4) . . ?
C47 C48 H48 119.7 . . ?
C49 C48 H48 119.7 . . ?
C48 C49 C50 120.1(4) . . ?
C48 C49 H49 119.9 . . ?
C50 C49 H49 119.9 . . ?
C45 C50 C49 120.0(4) . . ?
C45 C50 N13 117.5(4) . . ?
C49 C50 N13 122.5(4) . . ?
O5 C51 N13 122.4(4) . . ?
O5 C51 C52 121.3(4) . . ?
N13 C51 C52 116.2(4) . . ?
C55 C52 C53 110.1(4) . . ?
C55 C52 C51 114.1(4) . . ?
C53 C52 C51 106.6(4) . . ?
C55 C52 C54 109.6(5) . . ?
C53 C52 C54 109.0(4) . . ?
C51 C52 C54 107.3(4) . . ?
C52 C53 H53A 109.5 . . ?
C52 C53 H53B 109.5 . . ?
H53A C53 H53B 109.5 . . ?
C52 C53 H53C 109.5 . . ?
H53A C53 H53C 109.5 . . ?
H53B C53 H53C 109.5 . . ?
C52 C54 H54A 109.5 . . ?
C52 C54 H54B 109.5 . . ?
H54A C54 H54B 109.5 . . ?
C52 C54 H54C 109.5 . . ?
H54A C54 H54C 109.5 . . ?
H54B C54 H54C 109.5 . . ?
C52 C55 H55A 109.5 . . ?
C52 C55 H55B 109.5 . . ?
H55A C55 H55B 109.5 . . ?
C52 C55 H55C 109.5 . . ?
H55A C55 H55C 109.5 . . ?
H55B C55 H55C 109.5 . . ?
C61 C56 C57 119.3(4) . . ?
C61 C56 C6M 121.5(4) . . ?
C57 C56 C6M 119.2(4) . . ?
C58 C57 C56 120.8(4) . . ?
C58 C57 H57 119.6 . . ?
C56 C57 H57 119.6 . . ?
C57 C58 C59 119.2(4) . . ?
C57 C58 H58 120.4 . . ?
C59 C58 H58 120.4 . . ?
C60 C59 C58 121.0(4) . . ?
C60 C59 H59 119.5 . . ?
C58 C59 H59 119.5 . . ?
C59 C60 C61 119.8(4) . . ?
C59 C60 H60 120.1 . . ?
C61 C60 H60 120.1 . . ?
C56 C61 C60 119.8(4) . . ?
C56 C61 N14 117.6(3) . . ?
C60 C61 N14 122.6(4) . . ?
O6 C62 N14 122.5(5) . . ?
O6 C62 C63 122.3(4) . . ?
N14 C62 C63 115.1(4) . . ?
C64 C63 C65 114.1(6) . . ?
C64 C63 C66A 139.7(7) . . ?
C65 C63 C66A 46.9(6) . . ?
C64 C63 C65A 56.3(6) . . ?
C65 C63 C65A 138.6(7) . . ?
C66A C63 C65A 110.8(7) . . ?
C64 C63 C62 109.4(5) . . ?
C65 C63 C62 110.5(5) . . ?
C66A C63 C62 110.8(6) . . ?
C65A C63 C62 110.3(6) . . ?
C64 C63 C66 109.5(6) . . ?
C65 C63 C66 108.3(5) . . ?
C66A C63 C66 62.8(6) . . ?
C65A C63 C66 54.4(6) . . ?
C62 C63 C66 104.6(5) . . ?
C64 C63 C64A 53.8(6) . . ?
C65 C63 C64A 63.2(6) . . ?
C66A C63 C64A 106.2(6) . . ?
C65A C63 C64A 105.8(6) . . ?
C62 C63 C64A 112.8(6) . . ?
C66 C63 C64A 142.3(7) . . ?
C63 C64 H64A 109.5 . . ?
C63 C64 H64B 109.5 . . ?
H64A C64 H64B 109.5 . . ?
C63 C64 H64C 109.5 . . ?
H64A C64 H64C 109.5 . . ?
H64B C64 H64C 109.5 . . ?
C63 C65 H65A 109.5 . . ?
C63 C65 H65B 109.5 . . ?
H65A C65 H65B 109.5 . . ?
C63 C65 H65C 109.5 . . ?
H65A C65 H65C 109.5 . . ?
H65B C65 H65C 109.5 . . ?
C63 C66 H66A 109.5 . . ?
C63 C66 H66B 109.5 . . ?
H66A C66 H66B 109.5 . . ?
C63 C66 H66C 109.5 . . ?
H66A C66 H66C 109.5 . . ?
H66B C66 H66C 109.5 . . ?
C63 C64A H64D 109.5 . . ?
C63 C64A H64E 109.5 . . ?
H64D C64A H64E 109.5 . . ?
C63 C64A H64F 109.5 . . ?
H64D C64A H64F 109.5 . . ?
H64E C64A H64F 109.5 . . ?
C63 C65A H65D 109.5 . . ?
C63 C65A H65E 109.5 . . ?
H65D C65A H65E 109.5 . . ?
C63 C65A H65F 109.5 . . ?
H65D C65A H65F 109.5 . . ?
H65E C65A H65F 109.5 . . ?
C63 C66A H66D 109.5 . . ?
C63 C66A H66E 109.5 . . ?
H66D C66A H66E 109.5 . . ?
C63 C66A H66F 109.5 . . ?
H66D C66A H66F 109.5 . . ?
H66E C66A H66F 109.5 . . ?
C68 C67 C72 118.3(4) . . ?
C68 C67 C7M 120.9(4) . . ?
C72 C67 C7M 120.8(4) . . ?
C67 C68 C69 121.4(4) . . ?
C67 C68 H68 119.3 . . ?
C69 C68 H68 119.3 . . ?
C70 C69 C68 119.2(4) . . ?
C70 C69 H69 120.4 . . ?
C68 C69 H69 120.4 . . ?
C71 C70 C69 120.6(4) . . ?
C71 C70 H70 119.7 . . ?
C69 C70 H70 119.7 . . ?
C70 C71 C72 120.2(4) . . ?
C70 C71 H71 119.9 . . ?
C72 C71 H71 119.9 . . ?
C71 C72 C67 120.2(4) . . ?
C71 C72 N15 123.4(4) . . ?
C67 C72 N15 116.3(4) . . ?
O7 C73 N15 122.2(4) . . ?
O7 C73 C74 122.0(4) . . ?
N15 C73 C74 115.8(4) . . ?
C77 C74 C76A 132.2(9) . . ?
C77 C74 C73 112.0(4) . . ?
C76A C74 C73 115.6(8) . . ?
C77 C74 C76 111.6(5) . . ?
C76A C74 C76 55.8(7) . . ?
C73 C74 C76 107.2(5) . . ?
C77 C74 C75 110.3(5) . . ?
C76A C74 C75 52.0(7) . . ?
C73 C74 C75 108.1(4) . . ?
C76 C74 C75 107.5(5) . . ?
C77 C74 C77A 44.8(7) . . ?
C76A C74 C77A 109.0(8) . . ?
C73 C74 C77A 115.0(9) . . ?
C76 C74 C77A 137.1(9) . . ?
C75 C74 C77A 67.2(7) . . ?
C77 C74 C75A 61.4(7) . . ?
C76A C74 C75A 107.4(7) . . ?
C73 C74 C75A 104.6(9) . . ?
C76 C74 C75A 55.8(7) . . ?
C75 C74 C75A 146.8(9) . . ?
C77A C74 C75A 104.2(7) . . ?
C74 C75 H75A 109.5 . . ?
C74 C75 H75B 109.5 . . ?
H75A C75 H75B 109.5 . . ?
C74 C75 H75C 109.5 . . ?
H75A C75 H75C 109.5 . . ?
H75B C75 H75C 109.5 . . ?
C74 C76 H76A 109.5 . . ?
C74 C76 H76B 109.5 . . ?
H76A C76 H76B 109.5 . . ?
C74 C76 H76C 109.5 . . ?
H76A C76 H76C 109.5 . . ?
H76B C76 H76C 109.5 . . ?
C74 C77 H77A 109.5 . . ?
C74 C77 H77B 109.5 . . ?
H77A C77 H77B 109.5 . . ?
C74 C77 H77C 109.5 . . ?
H77A C77 H77C 109.5 . . ?
H77B C77 H77C 109.5 . . ?
C74 C75A H75D 109.5 . . ?
C74 C75A H75E 109.5 . . ?
H75D C75A H75E 109.5 . . ?
C74 C75A H75F 109.5 . . ?
H75D C75A H75F 109.5 . . ?
H75E C75A H75F 109.5 . . ?
C74 C76A H76D 109.5 . . ?
C74 C76A H76E 109.5 . . ?
H76D C76A H76E 109.5 . . ?
C74 C76A H76F 109.5 . . ?
H76D C76A H76F 109.5 . . ?
H76E C76A H76F 109.5 . . ?
C74 C77A H77D 109.5 . . ?
C74 C77A H77E 109.5 . . ?
H77D C77A H77E 109.5 . . ?
C74 C77A H77F 109.5 . . ?
H77D C77A H77F 109.5 . . ?
H77E C77A H77F 109.5 . . ?
C79 C78 C83 118.7(4) . . ?
C79 C78 C8M 121.1(4) . . ?
C83 C78 C8M 120.2(4) . . ?
C78 C79 C80 121.8(5) . . ?
C78 C79 H79 119.1 . . ?
C80 C79 H79 119.1 . . ?
C81 C80 C79 118.3(5) . . ?
C81 C80 H80 120.9 . . ?
C79 C80 H80 120.9 . . ?
C82 C81 C80 121.7(4) . . ?
C82 C81 H81 119.1 . . ?
C80 C81 H81 119.1 . . ?
C81 C82 C83 120.4(5) . . ?
C81 C82 H82 119.8 . . ?
C83 C82 H82 119.8 . . ?
C82 C83 N16 123.1(4) . . ?
C82 C83 C78 119.2(5) . . ?
N16 C83 C78 117.6(4) . . ?
O8 C84 N16 121.4(5) . . ?
O8 C84 C85 122.8(5) . . ?
N16 C84 C85 115.8(4) . . ?
C88 C85 C86 109.0(5) . . ?
C88 C85 C84 110.7(5) . . ?
C86 C85 C84 109.2(5) . . ?
C88 C85 C87 108.7(5) . . ?
C86 C85 C87 110.3(6) . . ?
C84 C85 C87 108.9(5) . . ?
C85 C86 H86A 109.5 . . ?
C85 C86 H86B 109.5 . . ?
H86A C86 H86B 109.5 . . ?
C85 C86 H86C 109.5 . . ?
H86A C86 H86C 109.5 . . ?
H86B C86 H86C 109.5 . . ?
C85 C87 H87A 109.5 . . ?
C85 C87 H87B 109.5 . . ?
H87A C87 H87B 109.5 . . ?
C85 C87 H87C 109.5 . . ?
H87A C87 H87C 109.5 . . ?
H87B C87 H87C 109.5 . . ?
C85 C88 H88A 109.5 . . ?
C85 C88 H88B 109.5 . . ?
H88A C88 H88B 109.5 . . ?
C85 C88 H88C 109.5 . . ?
H88A C88 H88C 109.5 . . ?
H88B C88 H88C 109.5 . . ?
O9 K1 O10 61.0(2) . . ?
O9 K1 O13 101.61(17) . . ?
O10 K1 O13 144.09(12) . . ?
O9 K1 O12 92.24(13) . . ?
O10 K1 O12 114.49(15) . . ?
O13 K1 O12 96.23(13) . . ?
O9 K1 O14 126.37(12) . . ?
O10 K1 O14 103.62(17) . . ?
O13 K1 O14 59.49(15) . . ?
O12 K1 O14 136.00(12) . . ?
O9 K1 O11 134.03(11) . . ?
O10 K1 O11 95.03(11) . . ?
O13 K1 O11 116.84(12) . . ?
O12 K1 O11 60.91(9) . . ?
O14 K1 O11 95.78(10) . . ?
O9 K1 N18 120.98(18) . . ?
O10 K1 N18 61.00(19) . . ?
O13 K1 N18 119.12(16) . . ?
O12 K1 N18 120.89(11) . . ?
O14 K1 N18 60.41(14) . . ?
O11 K1 N18 61.09(11) . . ?
O9 K1 N17 60.0(2) . . ?
O10 K1 N17 120.3(2) . . ?
O13 K1 N17 58.8(2) . . ?
O12 K1 N17 60.48(12) . . ?
O14 K1 N17 117.46(18) . . ?
O11 K1 N17 119.88(11) . . ?
N18 K1 N17 177.9(2) . . ?
O9 K1 C91 19.0(3) . . ?
O10 K1 C91 43.9(3) . . ?
O13 K1 C91 120.2(2) . . ?
O12 K1 C91 93.5(2) . . ?
O14 K1 C91 130.1(2) . . ?
O11 K1 C91 119.27(18) . . ?
N18 K1 C91 104.9(3) . . ?
N17 K1 C91 76.4(3) . . ?
C91 O9 C90 115.9(8) . . ?
C91 O9 K1 115.9(6) . . ?
C90 O9 K1 115.6(4) . . ?
C93 O10 C92 114.9(7) . . ?
C93 O10 K1 116.8(5) . . ?
C92 O10 K1 112.5(5) . . ?
C97 O11 C96 111.8(3) . . ?
C97 O11 K1 111.3(3) . . ?
C96 O11 K1 116.7(2) . . ?
C98 O12 C99 110.9(4) . . ?
C98 O12 K1 114.5(3) . . ?
C99 O12 K1 116.0(3) . . ?
C102 O13 C103 109.7(5) . . ?
C102 O13 K1 117.8(5) . . ?
C103 O13 K1 116.4(3) . . ?
C104 O14 C105 114.5(6) . . ?
C104 O14 K1 113.7(4) . . ?
C105 O14 K1 117.9(3) . . ?
C89 N17 C100 114.9(7) . . ?
C89 N17 C101 104.4(7) . . ?
C100 N17 C101 111.1(7) . . ?
C89 N17 K1 110.0(5) . . ?
C100 N17 K1 107.7(4) . . ?
C101 N17 K1 108.7(5) . . ?
C106 N18 C95 112.7(6) . . ?
C106 N18 C94 106.8(6) . . ?
C95 N18 C94 110.4(4) . . ?
C106 N18 K1 108.7(3) . . ?
C95 N18 K1 108.6(3) . . ?
C94 N18 K1 109.6(4) . . ?
N17 C89 C90 109.7(7) . . ?
N17 C89 H89A 109.7 . . ?
C90 C89 H89A 109.7 . . ?
N17 C89 H89B 109.7 . . ?
C90 C89 H89B 109.7 . . ?
H89A C89 H89B 108.2 . . ?
C89 C90 O9 113.0(5) . . ?
C89 C90 H90A 109.0 . . ?
O9 C90 H90A 109.0 . . ?
C89 C90 H90B 109.0 . . ?
O9 C90 H90B 109.0 . . ?
H90A C90 H90B 107.8 . . ?
O9 C91 C92 111.4(8) . . ?
O9 C91 K1 45.2(4) . . ?
C92 C91 K1 81.5(5) . . ?
O9 C91 H91A 109.3 . . ?
C92 C91 H91A 109.3 . . ?
K1 C91 H91A 153.9 . . ?
O9 C91 H91B 109.3 . . ?
C92 C91 H91B 109.3 . . ?
K1 C91 H91B 89.5 . . ?
H91A C91 H91B 108.0 . . ?
O10 C92 C91 111.2(7) . . ?
O10 C92 H92A 109.4 . . ?
C91 C92 H92A 109.4 . . ?
O10 C92 H92B 109.4 . . ?
C91 C92 H92B 109.4 . . ?
H92A C92 H92B 108.0 . . ?
O10 C93 C94 109.6(6) . . ?
O10 C93 H93A 109.7 . . ?
C94 C93 H93A 109.7 . . ?
O10 C93 H93B 109.7 . . ?
C94 C93 H93B 109.7 . . ?
H93A C93 H93B 108.2 . . ?
N18 C94 C93 112.8(5) . . ?
N18 C94 H94A 109.0 . . ?
C93 C94 H94A 109.0 . . ?
N18 C94 H94B 109.0 . . ?
C93 C94 H94B 109.0 . . ?
H94A C94 H94B 107.8 . . ?
N18 C95 C96 113.9(5) . . ?
N18 C95 H95A 108.8 . . ?
C96 C95 H95A 108.8 . . ?
N18 C95 H95B 108.8 . . ?
C96 C95 H95B 108.8 . . ?
H95A C95 H95B 107.7 . . ?
O11 C96 C95 108.8(4) . . ?
O11 C96 H96A 109.9 . . ?
C95 C96 H96A 109.9 . . ?
O11 C96 H96B 109.9 . . ?
C95 C96 H96B 109.9 . . ?
H96A C96 H96B 108.3 . . ?
O11 C97 C98 109.2(4) . . ?
O11 C97 H97A 109.8 . . ?
C98 C97 H97A 109.8 . . ?
O11 C97 H97B 109.8 . . ?
C98 C97 H97B 109.8 . . ?
H97A C97 H97B 108.3 . . ?
O12 C98 C97 109.6(4) . . ?
O12 C98 H98A 109.7 . . ?
C97 C98 H98A 109.7 . . ?
O12 C98 H98B 109.7 . . ?
C97 C98 H98B 109.7 . . ?
H98A C98 H98B 108.2 . . ?
O12 C99 C100 109.2(6) . . ?
O12 C99 H99A 109.8 . . ?
C100 C99 H99A 109.8 . . ?
O12 C99 H99B 109.8 . . ?
C100 C99 H99B 109.8 . . ?
H99A C99 H99B 108.3 . . ?
N17 C100 C99 113.4(6) . . ?
N17 C100 H10D 108.9 . . ?
C99 C100 H10D 108.9 . . ?
N17 C100 H10E 108.9 . . ?
C99 C100 H10E 108.9 . . ?
H10D C100 H10E 107.7 . . ?
C102 C101 N17 110.9(7) . . ?
C102 C101 H10F 109.5 . . ?
N17 C101 H10F 109.5 . . ?
C102 C101 H10G 109.5 . . ?
N17 C101 H10G 109.5 . . ?
H10F C101 H10G 108.1 . . ?
O13 C102 C101 107.4(6) . . ?
O13 C102 H10H 110.2 . . ?
C101 C102 H10H 110.2 . . ?
O13 C102 H10I 110.2 . . ?
C101 C102 H10I 110.2 . . ?
H10H C102 H10I 108.5 . . ?
O13 C103 C104 109.9(5) . . ?
O13 C103 H10J 109.7 . . ?
C104 C103 H10J 109.7 . . ?
O13 C103 H10K 109.7 . . ?
C104 C103 H10K 109.7 . . ?
H10J C103 H10K 108.2 . . ?
O14 C104 C103 108.4(5) . . ?
O14 C104 H10L 110.0 . . ?
C103 C104 H10L 110.0 . . ?
O14 C104 H10M 110.0 . . ?
C103 C104 H10M 110.0 . . ?
H10L C104 H10M 108.4 . . ?
O14 C105 C106 110.0(5) . . ?
O14 C105 H10N 109.7 . . ?
C106 C105 H10N 109.7 . . ?
O14 C105 H10O 109.7 . . ?
C106 C105 H10O 109.7 . . ?
H10N C105 H10O 108.2 . . ?
N18 C106 C105 113.5(6) . . ?
N18 C106 H10P 108.9 . . ?
C105 C106 H10P 108.9 . . ?
N18 C106 H10Q 108.9 . . ?
C105 C106 H10Q 108.9 . . ?
H10P C106 H10Q 107.7 . . ?
O16 K2 O15 60.42(13) . . ?
O16 K2 O18 122.19(15) . . ?
O15 K2 O18 98.30(12) . . ?
O16 K2 O20 100.85(15) . . ?
O15 K2 O20 123.09(12) . . ?
O18 K2 O20 131.77(12) . . ?
O16 K2 O19 136.82(13) . . ?
O15 K2 O19 96.97(11) . . ?
O18 K2 O19 95.61(13) . . ?
O20 K2 O19 58.91(12) . . ?
O16 K2 O17 98.59(12) . . ?
O15 K2 O17 136.66(12) . . ?
O18 K2 O17 59.09(12) . . ?
O20 K2 O17 96.63(12) . . ?
O19 K2 O17 120.00(12) . . ?
O16 K2 N20 62.87(15) . . ?
O15 K2 N20 122.51(13) . . ?
O18 K2 N20 119.33(14) . . ?
O20 K2 N20 60.15(15) . . ?
O19 K2 N20 118.52(15) . . ?
O17 K2 N20 60.47(14) . . ?
O16 K2 N19 119.96(14) . . ?
O15 K2 N19 60.05(13) . . ?
O18 K2 N19 60.94(13) . . ?
O20 K2 N19 117.06(14) . . ?
O19 K2 N19 58.51(14) . . ?
O17 K2 N19 119.40(13) . . ?
N20 K2 N19 176.80(16) . . ?
C109 O15 C108 111.3(5) . . ?
C109 O15 K2 113.9(4) . . ?
C108 O15 K2 116.8(3) . . ?
C110 O16 C111 112.0(6) . . ?
C110 O16 K2 115.0(4) . . ?
C111 O16 K2 112.8(4) . . ?
C114 O17 C115 114.0(5) . . ?
C114 O17 K2 114.7(4) . . ?
C115 O17 K2 114.5(4) . . ?
C117 O18 C116 111.2(5) . . ?
C117 O18 K2 115.4(4) . . ?
C116 O18 K2 115.5(3) . . ?
C121 O19 C120 110.5(5) . . ?
C121 O19 K2 115.3(4) . . ?
C120 O19 K2 116.8(3) . . ?
C123 O20 C122 112.4(5) . . ?
C123 O20 K2 116.4(4) . . ?
C122 O20 K2 113.6(3) . . ?
C119 N19 C107 110.3(5) . . ?
C119 N19 C118 108.6(6) . . ?
C107 N19 C118 108.9(5) . . ?
C119 N19 K2 111.8(4) . . ?
C107 N19 K2 109.2(4) . . ?
C118 N19 K2 107.9(4) . . ?
C124 N20 C112 112.4(6) . . ?
C124 N20 C113 109.7(6) . . ?
C112 N20 C113 109.8(6) . . ?
C124 N20 K2 108.2(3) . . ?
C112 N20 K2 106.8(4) . . ?
C113 N20 K2 109.9(4) . . ?
N19 C107 C108 115.0(5) . . ?
N19 C107 H10R 108.5 . . ?
C108 C107 H10R 108.5 . . ?
N19 C107 H10S 108.5 . . ?
C108 C107 H10S 108.5 . . ?
H10R C107 H10S 107.5 . . ?
O15 C108 C107 109.0(5) . . ?
O15 C108 H10T 109.9 . . ?
C107 C108 H10T 109.9 . . ?
O15 C108 H10U 109.9 . . ?
C107 C108 H10U 109.9 . . ?
H10T C108 H10U 108.3 . . ?
O15 C109 C110 109.6(6) . . ?
O15 C109 H10V 109.7 . . ?
C110 C109 H10V 109.8 . . ?
O15 C109 H10W 109.7 . . ?
C110 C109 H10W 109.7 . . ?
H10V C109 H10W 108.2 . . ?
O16 C110 C109 109.7(6) . . ?
O16 C110 H11D 109.7 . . ?
C109 C110 H11D 109.7 . . ?
O16 C110 H11E 109.7 . . ?
C109 C110 H11E 109.7 . . ?
H11D C110 H11E 108.2 . . ?
O16 C111 C112 110.8(7) . . ?
O16 C111 H11F 109.5 . . ?
C112 C111 H11F 109.5 . . ?
O16 C111 H11G 109.5 . . ?
C112 C111 H11G 109.5 . . ?
H11F C111 H11G 108.1 . . ?
N20 C112 C111 114.5(6) . . ?
N20 C112 H11H 108.6 . . ?
C111 C112 H11H 108.6 . . ?
N20 C112 H11I 108.6 . . ?
C111 C112 H11I 108.6 . . ?
H11H C112 H11I 107.6 . . ?
N20 C113 C114 114.4(6) . . ?
N20 C113 H11J 108.7 . . ?
C114 C113 H11J 108.7 . . ?
N20 C113 H11K 108.7 . . ?
C114 C113 H11K 108.7 . . ?
H11J C113 H11K 107.6 . . ?
O17 C114 C113 109.1(5) . . ?
O17 C114 H11L 109.9 . . ?
C113 C114 H11L 109.9 . . ?
O17 C114 H11M 109.9 . . ?
C113 C114 H11M 109.9 . . ?
H11L C114 H11M 108.3 . . ?
O17 C115 C116 109.8(5) . . ?
O17 C115 H11N 109.7 . . ?
C116 C115 H11N 109.7 . . ?
O17 C115 H11O 109.7 . . ?
C116 C115 H11O 109.7 . . ?
H11N C115 H11O 108.2 . . ?
O18 C116 C115 109.2(5) . . ?
O18 C116 H11P 109.8 . . ?
C115 C116 H11P 109.8 . . ?
O18 C116 H11Q 109.8 . . ?
C115 C116 H11Q 109.8 . . ?
H11P C116 H11Q 108.3 . . ?
O18 C117 C118 108.9(6) . . ?
O18 C117 H11R 109.9 . . ?
C118 C117 H11R 109.9 . . ?
O18 C117 H11S 109.9 . . ?
C118 C117 H11S 109.9 . . ?
H11R C117 H11S 108.3 . . ?
N19 C118 C117 114.3(5) . . ?
N19 C118 H11T 108.7 . . ?
C117 C118 H11T 108.7 . . ?
N19 C118 H11U 108.7 . . ?
C117 C118 H11U 108.7 . . ?
H11T C118 H11U 107.6 . . ?
N19 C119 C120 112.9(5) . . ?
N19 C119 H11V 109.0 . . ?
C120 C119 H11V 109.0 . . ?
N19 C119 H11W 109.0 . . ?
C120 C119 H11W 109.0 . . ?
H11V C119 H11W 107.8 . . ?
O19 C120 C119 108.5(5) . . ?
O19 C120 H12A 110.0 . . ?
C119 C120 H12A 110.0 . . ?
O19 C120 H12B 110.0 . . ?
C119 C120 H12B 110.0 . . ?
H12A C120 H12B 108.4 . . ?
O19 C121 C122 108.4(5) . . ?
O19 C121 H12C 110.0 . . ?
C122 C121 H12C 110.0 . . ?
O19 C121 H12D 110.0 . . ?
C122 C121 H12D 110.0 . . ?
H12C C121 H12D 108.4 . . ?
O20 C122 C121 110.8(5) . . ?
O20 C122 H12E 109.5 . . ?
C121 C122 H12E 109.5 . . ?
O20 C122 H12F 109.5 . . ?
C121 C122 H12F 109.5 . . ?
H12E C122 H12F 108.1 . . ?
O20 C123 C124 108.3(5) . . ?
O20 C123 H12G 110.0 . . ?
C124 C123 H12G 110.0 . . ?
O20 C123 H12H 110.0 . . ?
C124 C123 H12H 110.0 . . ?
H12G C123 H12H 108.4 . . ?
N20 C124 C123 115.6(5) . . ?
N20 C124 H12I 108.4 . . ?
C123 C124 H12I 108.4 . . ?
N20 C124 H12J 108.4 . . ?
C123 C124 H12J 108.4 . . ?
H12I C124 H12J 107.4 . . ?
C130 C125 C126 121.6(6) . . ?
C130 C125 Cl1 119.4(5) . . ?
C126 C125 Cl1 119.0(4) . . ?
C125 C126 C127 119.0(5) . . ?
C125 C126 H126 120.5 . . ?
C127 C126 H126 120.5 . . ?
C128 C127 C126 119.7(6) . . ?
C128 C127 H127 120.1 . . ?
C126 C127 H127 120.1 . . ?
C129 C128 C127 120.3(6) . . ?
C129 C128 H128 119.9 . . ?
C127 C128 H128 119.9 . . ?
C128 C129 C130 120.8(5) . . ?
C128 C129 H129 119.6 . . ?
C130 C129 H129 119.6 . . ?
C125 C130 C129 118.6(5) . . ?
C125 C130 H130 120.7 . . ?
C129 C130 H130 120.7 . . ?
C132 C131 C136 134.4(4) . . ?
C132 C131 Cl2 113.2(6) . . ?
C136 C131 Cl2 112.2(5) . . ?
C132 C131 H131 112.8 . . ?
C136 C131 H131 112.8 . . ?
C131 C132 C133 104.7(4) . . ?
C131 C132 Cl2A 133.9(5) . . ?
C133 C132 Cl2A 120.2(5) . . ?
C131 C132 H132 127.7 . . ?
C133 C132 H132 127.7 . . ?
C134 C133 C132 127.7(7) . . ?
C134 C133 H133 116.1 . . ?
C132 C133 H133 116.1 . . ?
C135 C134 C133 116.9(9) . . ?
C135 C134 H134 121.5 . . ?
C133 C134 H134 121.5 . . ?
C134 C135 C136 122.8(8) . . ?
C134 C135 H135 118.6 . . ?
C136 C135 H135 118.6 . . ?
C131 C136 C135 112.8(4) . . ?
C131 C136 H136 123.6 . . ?
C135 C136 H136 123.6 . . ?

loop_
_geom_bond_atom_site_label_1
_geom_bond_atom_site_label_2
_geom_bond_distance
_geom_bond_site_symmetry_2
_geom_bond_publ_flag
Fe1 C01 1.782(4) . ?
Fe1 N3 1.983(3) . ?
Fe1 N1 1.991(3) . ?
Fe1 N2 1.998(3) . ?
Fe1 N4 1.998(3) . ?
Fe1 N01 2.006(4) . ?
N01 O01 1.247(4) . ?
N01 O02 1.252(4) . ?
C01 O03 1.150(5) . ?
O1 C7 1.217(5) . ?
O2 C18 1.212(6) . ?
O3 C29 1.219(5) . ?
O4 C40 1.218(6) . ?
N1 C2A 1.366(5) . ?
N1 C1A 1.370(5) . ?
N2 C3A 1.359(5) . ?
N2 C4A 1.370(5) . ?
N3 C5A 1.364(5) . ?
N3 C6A 1.369(5) . ?
N4 C7A 1.371(5) . ?
N4 C8A 1.374(5) . ?
N5 C7 1.351(5) . ?
N5 C6 1.409(5) . ?
N5 H5N 0.821(11) . ?
N6 C18 1.367(6) . ?
N6 C17 1.406(6) . ?
N6 H6N 0.824(11) . ?
N7 C29 1.354(6) . ?
N7 C28 1.404(6) . ?
N7 H7N 0.823(11) . ?
N8 C40 1.370(6) . ?
N8 C39 1.407(6) . ?
N8 H8N 0.818(11) . ?
C1A C4M 1.389(6) . ?
C1A C1B 1.436(5) . ?
C2A C1M 1.391(5) . ?
C2A C2B 1.438(5) . ?
C3A C1M 1.394(5) . ?
C3A C3B 1.435(5) . ?
C4A C2M 1.383(5) . ?
C4A C4B 1.439(5) . ?
C5A C2M 1.395(5) . ?
C5A C5B 1.444(5) . ?
C6A C3M 1.384(6) . ?
C6A C6B 1.446(5) . ?
C7A C3M 1.391(5) . ?
C7A C7B 1.438(6) . ?
C8A C4M 1.384(5) . ?
C8A C8B 1.436(6) . ?
C1B C2B 1.335(6) . ?
C1B H1B1 0.9500 . ?
C2B H2B1 0.9500 . ?
C3B C4B 1.344(6) . ?
C3B H3B1 0.9500 . ?
C4B H4B1 0.9500 . ?
C5B C6B 1.331(6) . ?
C5B H5B1 0.9500 . ?
C6B H6B1 0.9500 . ?
C7B C8B 1.341(6) . ?
C7B H7B1 0.9500 . ?
C8B H8B1 0.9500 . ?
C1M C1 1.506(5) . ?
C2M C12 1.501(5) . ?
C3M C23 1.497(5) . ?
C4M C34 1.501(5) . ?
C1 C2 1.390(6) . ?
C1 C6 1.398(6) . ?
C2 C3 1.385(6) . ?
C2 H2 0.9500 . ?
C3 C4 1.376(6) . ?
C3 H3 0.9500 . ?
C4 C5 1.382(6) . ?
C4 H4 0.9500 . ?
C5 C6 1.402(5) . ?
C5 H5 0.9500 . ?
C7 C8 1.533(6) . ?
C8 C11 1.521(6) . ?
C8 C10 1.531(6) . ?
C8 C9 1.539(6) . ?
C9 H9A 0.9800 . ?
C9 H9B 0.9800 . ?
C9 H9C 0.9800 . ?
C10 H10A 0.9800 . ?
C10 H10B 0.9800 . ?
C10 H10C 0.9800 . ?
C11 H11A 0.9800 . ?
C11 H11B 0.9800 . ?
C11 H11C 0.9800 . ?
C12 C13 1.383(6) . ?
C12 C17 1.396(6) . ?
C13 C14 1.392(6) . ?
C13 H13 0.9500 . ?
C14 C15 1.364(8) . ?
C14 H14 0.9500 . ?
C15 C16 1.369(7) . ?
C15 H15 0.9500 . ?
C16 C17 1.397(6) . ?
C16 H16 0.9500 . ?
C18 C19 1.524(7) . ?
C19 C20 1.528(6) . ?
C19 C22 1.534(6) . ?
C19 C21 1.541(7) . ?
C20 H20A 0.9800 . ?
C20 H20B 0.9800 . ?
C20 H20C 0.9800 . ?
C21 H21A 0.9800 . ?
C21 H21B 0.9800 . ?
C21 H21C 0.9800 . ?
C22 H22A 0.9800 . ?
C22 H22B 0.9800 . ?
C22 H22C 0.9800 . ?
C23 C24 1.390(6) . ?
C23 C28 1.408(6) . ?
C24 C25 1.379(6) . ?
C24 H24 0.9500 . ?
C25 C26 1.371(7) . ?
C25 H25 0.9500 . ?
C26 C27 1.377(7) . ?
C26 H26 0.9500 . ?
C27 C28 1.391(6) . ?
C27 H27 0.9500 . ?
C29 C30 1.533(6) . ?
C30 C32 1.521(7) . ?
C30 C31 1.528(7) . ?
C30 C33 1.531(6) . ?
C31 H31A 0.9800 . ?
C31 H31B 0.9800 . ?
C31 H31C 0.9800 . ?
C32 H32A 0.9800 . ?
C32 H32B 0.9800 . ?
C32 H32C 0.9800 . ?
C33 H33A 0.9800 . ?
C33 H33B 0.9800 . ?
C33 H33C 0.9800 . ?
C34 C35 1.388(6) . ?
C34 C39 1.398(6) . ?
C35 C36 1.386(6) . ?
C35 H35 0.9500 . ?
C36 C37 1.363(7) . ?
C36 H36 0.9500 . ?
C37 C38 1.376(7) . ?
C37 H37 0.9500 . ?
C38 C39 1.389(6) . ?
C38 H38 0.9500 . ?
C40 C41 1.529(7) . ?
C41 C42 1.521(7) . ?
C41 C44 1.521(7) . ?
C41 C43 1.525(7) . ?
C42 H42A 0.9800 . ?
C42 H42B 0.9800 . ?
C42 H42C 0.9800 . ?
C43 H43A 0.9800 . ?
C43 H43B 0.9800 . ?
C43 H43C 0.9800 . ?
C44 H44A 0.9800 . ?
C44 H44B 0.9800 . ?
C44 H44C 0.9800 . ?
Fe2 C02 1.789(5) . ?
Fe2 N12 1.991(3) . ?
Fe2 N10 1.992(3) . ?
Fe2 N11 2.002(3) . ?
Fe2 N9 2.003(3) . ?
Fe2 N02 2.009(4) . ?
N02 O04 1.206(7) . ?
N02 O05A 1.229(6) . ?
N02 O04A 1.259(6) . ?
N02 O05 1.268(7) . ?
C02 O06 1.140(5) . ?
O5 C51 1.216(5) . ?
O6 C62 1.201(6) . ?
O7 C73 1.219(5) . ?
O8 C84 1.209(6) . ?
N9 C9A 1.363(5) . ?
N9 C10A 1.377(5) . ?
N10 C11A 1.368(5) . ?
N10 C12A 1.372(5) . ?
N11 C14A 1.366(5) . ?
N11 C13A 1.370(5) . ?
N12 C16A 1.370(5) . ?
N12 C15A 1.380(5) . ?
N13 C51 1.366(6) . ?
N13 C50 1.411(6) . ?
N13 H13N 0.820(11) . ?
N14 C62 1.363(6) . ?
N14 C61 1.403(5) . ?
N14 H14N 0.820(11) . ?
N15 C73 1.352(6) . ?
N15 C72 1.408(6) . ?
N15 H15N 0.821(11) . ?
N16 C84 1.359(6) . ?
N16 C83 1.394(6) . ?
N16 H16N 0.820(11) . ?
C9A C8M 1.394(6) . ?
C9A C9B 1.440(5) . ?
C10A C5M 1.387(6) . ?
C10A C10B 1.435(5) . ?
C11A C5M 1.395(6) . ?
C11A C11B 1.433(6) . ?
C12A C6M 1.385(6) . ?
C12A C12B 1.443(6) . ?
C13A C6M 1.381(6) . ?
C13A C13B 1.440(5) . ?
C14A C7M 1.387(5) . ?
C14A C14B 1.438(6) . ?
C15A C7M 1.385(5) . ?
C15A C15B 1.433(5) . ?
C16A C8M 1.399(5) . ?
C16A C16B 1.437(5) . ?
C9B C10B 1.336(6) . ?
C9B H9B1 0.9500 . ?
C10B H101 0.9500 . ?
C11B C12B 1.342(6) . ?
C11B H111 0.9500 . ?
C12B H121 0.9500 . ?
C13B C14B 1.333(6) . ?
C13B H131 0.9500 . ?
C14B H141 0.9500 . ?
C15B C16B 1.332(6) . ?
C15B H151 0.9500 . ?
C16B H161 0.9500 . ?
C5M C45 1.490(5) . ?
C6M C56 1.504(5) . ?
C7M C67 1.501(5) . ?
C8M C78 1.491(5) . ?
C45 C50 1.397(6) . ?
C45 C46 1.403(7) . ?
C46 C47 1.377(6) . ?
C46 H46 0.9500 . ?
C47 C48 1.375(7) . ?
C47 H47 0.9500 . ?
C48 C49 1.379(7) . ?
C48 H48 0.9500 . ?
C49 C50 1.398(6) . ?
C49 H49 0.9500 . ?
C51 C52 1.534(7) . ?
C52 C55 1.527(7) . ?
C52 C53 1.534(6) . ?
C52 C54 1.537(8) . ?
C53 H53A 0.9800 . ?
C53 H53B 0.9800 . ?
C53 H53C 0.9800 . ?
C54 H54A 0.9800 . ?
C54 H54B 0.9800 . ?
C54 H54C 0.9800 . ?
C55 H55A 0.9800 . ?
C55 H55B 0.9800 . ?
C55 H55C 0.9800 . ?
C56 C61 1.387(6) . ?
C56 C57 1.394(6) . ?
C57 C58 1.375(6) . ?
C57 H57 0.9500 . ?
C58 C59 1.385(7) . ?
C58 H58 0.9500 . ?
C59 C60 1.370(6) . ?
C59 H59 0.9500 . ?
C60 C61 1.396(6) . ?
C60 H60 0.9500 . ?
C62 C63 1.539(7) . ?
C63 C64 1.486(8) . ?
C63 C65 1.496(7) . ?
C63 C66A 1.517(8) . ?
C63 C65A 1.518(12) . ?
C63 C66 1.554(7) . ?
C63 C64A 1.564(7) . ?
C64 H64A 0.9800 . ?
C64 H64B 0.9800 . ?
C64 H64C 0.9800 . ?
C65 H65A 0.9800 . ?
C65 H65B 0.9800 . ?
C65 H65C 0.9800 . ?
C66 H66A 0.9800 . ?
C66 H66B 0.9800 . ?
C66 H66C 0.9800 . ?
C64A H64D 0.9800 . ?
C64A H64E 0.9800 . ?
C64A H64F 0.9800 . ?
C65A H65D 0.9800 . ?
C65A H65E 0.9800 . ?
C65A H65F 0.9800 . ?
C66A H66D 0.9800 . ?
C66A H66E 0.9800 . ?
C66A H66F 0.9800 . ?
C67 C68 1.386(6) . ?
C67 C72 1.404(6) . ?
C68 C69 1.387(6) . ?
C68 H68 0.9500 . ?
C69 C70 1.382(7) . ?
C69 H69 0.9500 . ?
C70 C71 1.373(7) . ?
C70 H70 0.9500 . ?
C71 C72 1.385(6) . ?
C71 H71 0.9500 . ?
C73 C74 1.505(7) . ?
C74 C77 1.485(6) . ?
C74 C76A 1.502(9) . ?
C74 C76 1.535(6) . ?
C74 C75 1.537(7) . ?
C74 C77A 1.554(9) . ?
C74 C75A 1.566(9) . ?
C75 H75A 0.9800 . ?
C75 H75B 0.9800 . ?
C75 H75C 0.9800 . ?
C76 H76A 0.9800 . ?
C76 H76B 0.9800 . ?
C76 H76C 0.9800 . ?
C77 H77A 0.9800 . ?
C77 H77B 0.9800 . ?
C77 H77C 0.9800 . ?
C75A H75D 0.9800 . ?
C75A H75E 0.9800 . ?
C75A H75F 0.9800 . ?
C76A H76D 0.9800 . ?
C76A H76E 0.9800 . ?
C76A H76F 0.9800 . ?
C77A H77D 0.9800 . ?
C77A H77E 0.9800 . ?
C77A H77F 0.9800 . ?
C78 C79 1.371(7) . ?
C78 C83 1.419(6) . ?
C79 C80 1.390(6) . ?
C79 H79 0.9500 . ?
C80 C81 1.384(8) . ?
C80 H80 0.9500 . ?
C81 C82 1.354(8) . ?
C81 H81 0.9500 . ?
C82 C83 1.390(6) . ?
C82 H82 0.9500 . ?
C84 C85 1.522(8) . ?
C85 C88 1.517(8) . ?
C85 C86 1.519(8) . ?
C85 C87 1.526(7) . ?
C86 H86A 0.9800 . ?
C86 H86B 0.9800 . ?
C86 H86C 0.9800 . ?
C87 H87A 0.9800 . ?
C87 H87B 0.9800 . ?
C87 H87C 0.9800 . ?
C88 H88A 0.9800 . ?
C88 H88B 0.9800 . ?
C88 H88C 0.9800 . ?
K1 O9 2.779(4) . ?
K1 O10 2.786(4) . ?
K1 O13 2.801(4) . ?
K1 O12 2.808(3) . ?
K1 O14 2.818(4) . ?
K1 O11 2.825(3) . ?
K1 N18 2.938(4) . ?
K1 N17 3.048(5) . ?
K1 C91 3.526(9) . ?
O9 C91 1.274(13) . ?
O9 C90 1.560(9) . ?
O10 C93 1.374(11) . ?
O10 C92 1.479(11) . ?
O11 C97 1.419(5) . ?
O11 C96 1.428(5) . ?
O12 C98 1.421(5) . ?
O12 C99 1.431(7) . ?
O13 C102 1.401(10) . ?
O13 C103 1.424(9) . ?
O14 C104 1.399(8) . ?
O14 C105 1.452(8) . ?
N17 C89 1.360(9) . ?
N17 C100 1.472(9) . ?
N17 C101 1.509(13) . ?
N18 C106 1.422(8) . ?
N18 C95 1.469(7) . ?
N18 C94 1.489(9) . ?
C89 C90 1.456(8) . ?
C89 H89A 0.9900 . ?
C89 H89B 0.9900 . ?
C90 H90A 0.9900 . ?
C90 H90B 0.9900 . ?
C91 C92 1.496(10) . ?
C91 H91A 0.9900 . ?
C91 H91B 0.9900 . ?
C92 H92A 0.9900 . ?
C92 H92B 0.9900 . ?
C93 C94 1.503(8) . ?
C93 H93A 0.9900 . ?
C93 H93B 0.9900 . ?
C94 H94A 0.9900 . ?
C94 H94B 0.9900 . ?
C95 C96 1.483(6) . ?
C95 H95A 0.9900 . ?
C95 H95B 0.9900 . ?
C96 H96A 0.9900 . ?
C96 H96B 0.9900 . ?
C97 C98 1.491(6) . ?
C97 H97A 0.9900 . ?
C97 H97B 0.9900 . ?
C98 H98A 0.9900 . ?
C98 H98B 0.9900 . ?
C99 C100 1.488(7) . ?
C99 H99A 0.9900 . ?
C99 H99B 0.9900 . ?
C100 H10D 0.9900 . ?
C100 H10E 0.9900 . ?
C101 C102 1.472(9) . ?
C101 H10F 0.9900 . ?
C101 H10G 0.9900 . ?
C102 H10H 0.9900 . ?
C102 H10I 0.9900 . ?
C103 C104 1.477(8) . ?
C103 H10J 0.9900 . ?
C103 H10K 0.9900 . ?
C104 H10L 0.9900 . ?
C104 H10M 0.9900 . ?
C105 C106 1.473(8) . ?
C105 H10N 0.9900 . ?
C105 H10O 0.9900 . ?
C106 H10P 0.9900 . ?
C106 H10Q 0.9900 . ?
K2 O16 2.776(4) . ?
K2 O15 2.832(4) . ?
K2 O18 2.843(4) . ?
K2 O20 2.846(4) . ?
K2 O19 2.853(4) . ?
K2 O17 2.875(4) . ?
K2 N20 3.006(5) . ?
K2 N19 3.010(5) . ?
O15 C109 1.396(7) . ?
O15 C108 1.414(7) . ?
O16 C110 1.422(8) . ?
O16 C111 1.454(9) . ?
O17 C114 1.426(8) . ?
O17 C115 1.429(8) . ?
O18 C117 1.430(8) . ?
O18 C116 1.432(7) . ?
O19 C121 1.391(8) . ?
O19 C120 1.437(7) . ?
O20 C123 1.390(7) . ?
O20 C122 1.434(7) . ?
N19 C119 1.443(9) . ?
N19 C107 1.468(8) . ?
N19 C118 1.477(9) . ?
N20 C124 1.464(9) . ?
N20 C112 1.474(9) . ?
N20 C113 1.480(8) . ?
C107 C108 1.481(10) . ?
C107 H10R 0.9900 . ?
C107 H10S 0.9900 . ?
C108 H10T 0.9900 . ?
C108 H10U 0.9900 . ?
C109 C110 1.490(11) . ?
C109 H10V 0.9900 . ?
C109 H10W 0.9900 . ?
C110 H11D 0.9900 . ?
C110 H11E 0.9900 . ?
C111 C112 1.496(10) . ?
C111 H11F 0.9900 . ?
C111 H11G 0.9900 . ?
C112 H11H 0.9900 . ?
C112 H11I 0.9900 . ?
C113 C114 1.501(10) . ?
C113 H11J 0.9900 . ?
C113 H11K 0.9900 . ?
C114 H11L 0.9900 . ?
C114 H11M 0.9900 . ?
C115 C116 1.466(10) . ?
C115 H11N 0.9900 . ?
C115 H11O 0.9900 . ?
C116 H11P 0.9900 . ?
C116 H11Q 0.9900 . ?
C117 C118 1.494(9) . ?
C117 H11R 0.9900 . ?
C117 H11S 0.9900 . ?
C118 H11T 0.9900 . ?
C118 H11U 0.9900 . ?
C119 C120 1.461(10) . ?
C119 H11V 0.9900 . ?
C119 H11W 0.9900 . ?
C120 H12A 0.9900 . ?
C120 H12B 0.9900 . ?
C121 C122 1.446(9) . ?
C121 H12C 0.9900 . ?
C121 H12D 0.9900 . ?
C122 H12E 0.9900 . ?
C122 H12F 0.9900 . ?
C123 C124 1.489(10) . ?
C123 H12G 0.9900 . ?
C123 H12H 0.9900 . ?
C124 H12I 0.9900 . ?
C124 H12J 0.9900 . ?
Cl1 C125 1.739(6) . ?
C125 C130 1.371(7) . ?
C125 C126 1.378(8) . ?
C126 C127 1.382(8) . ?
C126 H126 0.9500 . ?
C127 C128 1.378(8) . ?
C127 H127 0.9500 . ?
C128 C129 1.369(8) . ?
C128 H128 0.9500 . ?
C129 C130 1.375(8) . ?
C129 H129 0.9500 . ?
C130 H130 0.9500 . ?
C131 C132 1.345(10) . ?
C131 C136 1.361(9) . ?
C131 Cl2 1.827(6) . ?
C131 H131 0.9500 . ?
C132 C133 1.434(10) . ?
C132 Cl2A 1.840(6) . ?
C132 H132 0.9500 . ?
C133 C134 1.372(11) . ?
C133 H133 0.9500 . ?
C134 C135 1.324(10) . ?
C134 H134 0.9500 . ?
C135 C136 1.381(7) . ?
C135 H135 0.9500 . ?
C136 H136 0.9500 . ?
